data_4113323
loop_
_publ_author_name
'Elizabeth S. Barrett'
'Jacob L. Irwin'
'Alison J. Edwards'
'Michael S. Sherburn'

_publ_contact_author_address
;
Research School of Chemistry,
Australian National University,
Canberra, A. C. T. 0200, Australia
;
_publ_contact_author_email sherburn@rsc.anu.edu.au
_publ_contact_author_fax '+61 2 6125 8114'
_publ_contact_author_name 'Michael S. Sherburn'
_publ_contact_author_phone '+61 1 6125 4988'
_publ_section_title
;
 Superbowl Container Molecules
;
_journal_name_full 'Journal of the American Chemical Society'
_journal_page_first 16747
_journal_page_last 16749
_journal_paper_doi 10.1021/ja044405l
_journal_volume 126
_journal_year 2004
_chemical_compound_source 'Local laboratory'
_chemical_formula_moiety 'C268 H316 Br4 O52, 4 C2H6O, 5 CHCl3, 3 O'
_chemical_formula_sum 'C281 H345 Br4 Cl15 O59'
_chemical_formula_weight 4688.96
_chemical_name_systematic
;
 ?
;
_space_group_IT_number 2
_symmetry_cell_setting triclinic
_symmetry_space_group_name_Hall '-P 1'
_symmetry_space_group_name_H-M 'P -1'
_atom_sites_solution_hydrogens 'geom difmap'
_atom_sites_solution_primary direct
_atom_sites_solution_secondary 'geom difmap'
_audit_creation_date 04-27-07
_audit_creation_method 'maXus + CRYSTALS_ver_12-03-99'
_cell_angle_alpha 81.514(2)
_cell_angle_beta 80.2321(14)
_cell_angle_gamma 78.3354(9)
_cell_formula_units_Z 2
_cell_length_a 22.4832(6)
_cell_length_b 25.2863(7)
_cell_length_c 31.2864(8)
_cell_measurement_reflns_used 280650
_cell_measurement_temperature 120
_cell_measurement_theta_max 18.848
_cell_measurement_theta_min 2.910
_cell_volume 17048.4(8)
_computing_cell_refinement 'HKL Scalepack (Otwinowski & Minor 1997)'
_computing_data_collection 'COLLECT (Nonius, 2001)'
_computing_data_reduction 'Denzo and Scalepak (Otwinowski & Minor, 1997)'
_computing_molecular_graphics
;
    CAMERON (Watkin et al 1996)
;
_computing_publication_material
;
 CRYSTALS (Watkin et al 2003)  + maXus(Mackay et al., 1999)
;
_computing_structure_refinement
;
 CRYSTALS (Watkin et al 2003) 
PLATON (Spek 1990)
;
_computing_structure_solution
;
    SIR97 (Altomare et al, 1999)
;
_diffrn_measured_fraction_theta_full 0.989
_diffrn_measured_fraction_theta_max 0.974
_diffrn_measurement_device KappaCCD
_diffrn_measurement_method CCD
_diffrn_orient_matrix_type X=UH
_diffrn_orient_matrix_UB_11 0.04227
_diffrn_orient_matrix_UB_12 0.01630
_diffrn_orient_matrix_UB_13 0.00733
_diffrn_orient_matrix_UB_21 -0.00884
_diffrn_orient_matrix_UB_22 -0.01449
_diffrn_orient_matrix_UB_23 0.03695
_diffrn_orient_matrix_UB_31 0.00824
_diffrn_orient_matrix_UB_32 -0.02859
_diffrn_orient_matrix_UB_33 -0.01346
_diffrn_radiation_monochromator graphite
_diffrn_radiation_source 'fine-focus sealed tube'
_diffrn_radiation_type ' MoK\a'
_diffrn_radiation_wavelength_id all
_diffrn_reflns_av_R_equivalents 0.050
_diffrn_reflns_limit_h_max 20
_diffrn_reflns_limit_h_min -20
_diffrn_reflns_limit_k_max 22
_diffrn_reflns_limit_k_min -22
_diffrn_reflns_limit_l_max 28
_diffrn_reflns_limit_l_min -28
_diffrn_reflns_number 99800
_diffrn_reflns_theta_full 18.84
_diffrn_reflns_theta_max 18.84
_diffrn_reflns_theta_min 2.91
_diffrn_standards_decay_% 0.00
_diffrn_standards_interval_count 0
_diffrn_standards_interval_time 0
_diffrn_standards_number 0
_exptl_absorpt_coefficient_mu 0.70
_exptl_absorpt_correction_T_max 0.898
_exptl_absorpt_correction_T_min 0.811
_exptl_absorpt_correction_type integration
_exptl_absorpt_process_details
;
gaussian integration (Coppens, 1970)
;
_exptl_crystal_colour Colourless
_exptl_crystal_density_diffrn 'not known'
_exptl_crystal_description prism
_exptl_crystal_F_000 7362+
_exptl_crystal_size_max 0.415
_exptl_crystal_size_mid 0.387
_exptl_crystal_size_min 0.208
_refine_diff_density_max 0.79
_refine_diff_density_min -0.36
_refine_ls_extinction_method none
_refine_ls_goodness_of_fit_ref 1.0264
_refine_ls_hydrogen_treatment noref
_refine_ls_matrix_type full
_refine_ls_number_parameters 1461
_refine_ls_number_reflns 5282
_refine_ls_number_restraints 1046
_refine_ls_R_factor_all 0.1062
_refine_ls_R_factor_gt 0.1062
_refine_ls_shift/su_max 0.045
_refine_ls_structure_factor_coef F
_refine_ls_weighting_details
;
 Method, part 1, Chebychev polynomial, (Watkin, 1994, Prince, 1982) 
 [weight] = 1.0/[A~0~*T~0~(x)+A~1~*T~1~(x) ... +A~n-1~]*T~n-1~(x)] 
 where A~i~ are the Chebychev coefficients listed below and x= Fcalc/Fmax 
 Method = Robust Weighting (Prince, 1982) 
 W = [weight] * [1-(deltaF/6*sigmaF)^2^]^2^ 
 A~i~ are: 
 0.512E+04 -0.849E+04 0.439E+04 -0.138E+04 
;
_refine_ls_weighting_scheme calc
_refine_ls_wR_factor_all 0.0764
_refine_ls_wR_factor_gt 0.0764
_refine_ls_wR_factor_ref 0.0764
_reflns_d_resolution_high 1.15
_reflns_d_resolution_low 1.87
_reflns_limit_h_max 20
_reflns_limit_h_min -19
_reflns_limit_k_max 22
_reflns_limit_k_min -22
_reflns_limit_l_max 28
_reflns_limit_l_min 0
_reflns_number_gt 5282
_reflns_number_total 26105
_reflns_threshold_expression I>3.00\s(I)
_cod_data_source_file ja044405lsi20040915_020926.cif
_cod_data_source_block MSEB8z
_cod_original_cell_volume 17048.3(8)
_cod_original_sg_symbol_H-M 'P -1 '
_cod_database_code 4113323

loop_
_symmetry_equiv_pos_as_xyz
+X,+Y,+Z
-X,-Y,-Z

loop_
_atom_site_label
_atom_site_type_symbol
_atom_site_fract_x
_atom_site_fract_y
_atom_site_fract_z
_atom_site_U_iso_or_equiv
_atom_site_occupancy
_atom_site_adp_type
_atom_site_refinement_flags_posn
_atom_site_refinement_flags_adp
_atom_site_refinement_flags_occupancy
Br1 Br 0.6342(2) 0.34739(19) 0.81152(16) 0.1112 1.0000 Uani D U .
Br2 Br 0.6737(3) 0.2738(2) 0.6422(2) 0.1641 1.0000 Uani D U .
Br3 Br 0.4195(2) 0.5707(2) 0.56988(17) 0.1228 1.0000 Uani D U .
Br4 Br 0.3947(3) 0.6182(2) 0.79361(17) 0.1317 1.0000 Uani D U .
Cl11 Cl 0.7582(8) -0.0020(7) 1.0687(5) 0.1908 1.0000 Uani D U .
Cl12 Cl 0.6647(7) 0.0817(5) 1.0393(4) 0.1569 1.0000 Uani D U .
Cl13 Cl 0.6729(8) 0.0579(6) 1.1291(4) 0.1978 1.0000 Uani D U .
Cl21 Cl 0.7916(9) -0.0776(5) 0.4333(4) 0.1900 1.0000 Uani D U .
Cl22 Cl 0.7578(6) 0.0052(5) 0.3658(3) 0.1361 1.0000 Uani D U .
Cl23 Cl 0.7170(6) 0.0227(5) 0.4542(4) 0.1378 1.0000 Uani D U .
Cl31 Cl 0.0689(5) 0.6169(4) 0.3252(3) 0.1049 1.0000 Uani D U .
Cl32 Cl 0.1187(4) 0.6225(4) 0.4016(3) 0.0965 1.0000 Uani D U .
Cl33 Cl 0.0287(5) 0.7091(4) 0.3703(3) 0.1110 1.0000 Uani D U .
Cl41 Cl -0.0462(9) 0.7574(9) 1.0177(6) 0.2750 1.0000 Uani D U .
Cl42 Cl 0.0319(8) 0.7105(8) 1.0800(5) 0.2082 1.0000 Uani D U .
Cl43 Cl 0.0571(7) 0.6780(6) 0.9951(5) 0.1808 1.0000 Uani D U .
Cl501 Cl 0.2336(10) 0.2319(9) 0.7556(7) 0.2417 1.0000 Uani D U .
Cl502 Cl 0.3557(13) 0.234(2) 0.763(2) 0.3500 0.41(3) Uiso D U P
Cl503 Cl 0.267(2) 0.3298(14) 0.766(2) 0.3500 0.41(3) Uiso D U P
Cl505 Cl 0.3111 0.2788 0.7428 0.3500 1.18(7) Uiso . . P
O1 O 0.3665(8) 0.0955(7) 0.9101(5) 0.066(7) 1.0000 Uiso D U .
O2 O 0.3830(8) 0.0684(7) 0.6224(6) 0.073(8) 1.0000 Uiso D U .
O3 O 0.0995(8) 0.3628(7) 0.6011(6) 0.064(7) 1.0000 Uiso D U .
O4 O 0.0800(7) 0.3933(8) 0.8845(6) 0.079(8) 1.0000 Uiso D U .
O11 O 0.3562(8) 0.0653(6) 0.8120(5) 0.059(7) 1.0000 Uiso D U .
O12 O 0.3600(7) 0.0542(6) 0.7377(5) 0.057(7) 1.0000 Uiso D U .
O13 O 0.6274(8) 0.0867(6) 0.7761(6) 0.142(12) 1.0000 Uiso D U .
O14 O 0.6295(8) 0.0347(6) 0.7276(6) 0.141(12) 1.0000 Uiso D U .
O21 O 0.2599(7) 0.1606(7) 0.6216(5) 0.065(7) 1.0000 Uiso D U .
O22 O 0.1856(8) 0.2403(6) 0.6143(4) 0.057(7) 1.0000 Uiso D U .
O23 O 0.4480(8) 0.2944(7) 0.5145(4) 0.110(10) 1.0000 Uiso D U .
O24 O 0.3725(8) 0.3585(7) 0.4985(4) 0.114(10) 1.0000 Uiso D U .
O31 O 0.0663(7) 0.3645(6) 0.7103(5) 0.058(7) 1.0000 Uiso D U .
O32 O 0.0626(7) 0.3742(6) 0.7840(5) 0.057(7) 1.0000 Uiso D U .
O33 O 0.1329(7) 0.5821(5) 0.6710(5) 0.101(9) 1.0000 Uiso D U .
O34 O 0.1360(6) 0.5990(6) 0.7367(5) 0.092(9) 1.0000 Uiso D U .
O41 O 0.1666(8) 0.2737(6) 0.9013(4) 0.057(6) 1.0000 Uiso D U .
O42 O 0.2407(6) 0.1933(7) 0.9085(4) 0.053(6) 1.0000 Uiso D U .
O43 O 0.3374(8) 0.4165(7) 0.9454(4) 0.106(10) 1.0000 Uiso D U .
O44 O 0.3957(7) 0.3375(6) 0.9549(4) 0.079(8) 1.0000 Uiso D U .
O92 O 0.525(2) 0.259(2) 0.3767(17) 0.26(2) 1.0000 Uiso . . .
O111 O 0.3528(7) 0.1588(7) 0.9794(5) 0.061(7) 1.0000 Uiso D U .
O112 O 0.3624(8) 0.2435(6) 0.9979(5) 0.081(8) 1.0000 Uiso D U .
O121 O 0.5084(7) 0.3610(7) 0.9561(6) 0.082(8) 1.0000 Uiso D U .
O122 O 0.5986(9) 0.3588(7) 0.9075(5) 0.089(8) 1.0000 Uiso D U .
O131 O 0.7109(8) 0.2342(6) 0.8087(6) 0.096(9) 1.0000 Uiso D U .
O132 O 0.7065(8) 0.1475(8) 0.7918(6) 0.099(9) 1.0000 Uiso D U .
O141 O 0.5666(9) 0.0236(6) 0.8397(5) 0.080(8) 1.0000 Uiso D U .
O142 O 0.4740(7) 0.0278(6) 0.8882(6) 0.074(8) 1.0000 Uiso D U .
O211 O 0.4827(7) -0.0039(6) 0.6500(6) 0.089(8) 1.0000 Uiso D U .
O212 O 0.5679(8) -0.0186(6) 0.6865(5) 0.060(7) 1.0000 Uiso D U .
O221 O 0.7313(8) 0.0763(8) 0.6845(5) 0.102(9) 1.0000 Uiso D U .
O222 O 0.7509(7) 0.1608(7) 0.6479(7) 0.101(9) 1.0000 Uiso D U .
O231 O 0.6486(10) 0.2965(8) 0.5472(6) 0.138(12) 1.0000 Uiso D U .
O232 O 0.5670(8) 0.3074(7) 0.5064(6) 0.102(9) 1.0000 Uiso D U .
O241 O 0.4153(8) 0.2009(6) 0.4995(5) 0.070(7) 1.0000 Uiso D U .
O242 O 0.3924(7) 0.1199(7) 0.5381(5) 0.056(6) 1.0000 Uiso D U .
O292 O 0.002(2) 0.0775(19) 0.8141(14) 0.220(19) 1.0000 Uiso . . .
O296 O 0.054(2) 0.002(2) 0.8784(15) 0.23(2) 1.0000 Uiso . . .
O311 O 0.1669(7) 0.3443(6) 0.5217(5) 0.050(6) 1.0000 Uiso D U .
O312 O 0.2656(7) 0.3393(6) 0.4811(5) 0.054(6) 1.0000 Uiso D U .
O321 O 0.4179(8) 0.4502(6) 0.4586(6) 0.092(9) 1.0000 Uiso D U .
O322 O 0.4268(8) 0.5313(8) 0.4821(5) 0.090(9) 1.0000 Uiso D U .
O331 O 0.2985(7) 0.6488(6) 0.5786(6) 0.082(8) 1.0000 Uiso D U .
O332 O 0.2016(9) 0.6526(6) 0.6212(5) 0.079(8) 1.0000 Uiso D U .
O341 O 0.0435(6) 0.5468(7) 0.6396(5) 0.062(7) 1.0000 Uiso D U .
O342 O 0.0320(6) 0.4677(6) 0.6130(6) 0.056(7) 1.0000 Uiso D U .
O411 O 0.0215(7) 0.4909(6) 0.8449(6) 0.058(7) 1.0000 Uiso D U .
O412 O 0.0375(7) 0.5646(8) 0.7909(5) 0.085(8) 1.0000 Uiso D U .
O421 O 0.1848(10) 0.6837(7) 0.7523(5) 0.101(9) 1.0000 Uiso D U .
O422 O 0.2737(7) 0.6918(7) 0.7791(7) 0.117(10) 1.0000 Uiso D U .
O431 O 0.3831(8) 0.5910(8) 0.8919(5) 0.091(9) 1.0000 Uiso D U .
O432 O 0.3714(8) 0.5160(6) 0.9425(6) 0.080(8) 1.0000 Uiso D U .
O441 O 0.2226(7) 0.3980(7) 0.9813(5) 0.080(8) 1.0000 Uiso D U .
O442 O 0.1287(8) 0.3936(7) 0.9596(5) 0.065(7) 1.0000 Uiso D U .
O511 O 0.461(3) 0.219(3) 0.8277(18) 0.36(4) 1.0000 Uiso D U .
O521 O 0.4914(18) 0.1659(17) 0.6762(11) 0.196(17) 1.0000 Uiso D U .
O531 O 0.285(3) 0.408(2) 0.6103(17) 0.30(3) 1.0000 Uiso D U .
O541 O 0.233(4) 0.466(3) 0.800(2) 0.40(4) 1.0000 Uiso D U .
C1 C 0.3564(11) 0.1379(9) 0.8733(7) 0.044(9) 1.0000 Uiso D U .
C2 C 0.3709(11) 0.1099(9) 0.6519(9) 0.065(11) 1.0000 Uiso D U .
C3 C 0.1461(10) 0.3459(11) 0.6299(8) 0.057(11) 1.0000 Uiso D U .
C4 C 0.1298(9) 0.3738(9) 0.8525(8) 0.056(10) 1.0000 Uiso D U .
C11 C 0.2981(7) 0.1279(7) 0.8615(6) 0.079(12) 1.0000 Uiso D U .
C12 C 0.2423(6) 0.1543(6) 0.8811(5) 0.044(9) 1.0000 Uiso D U .
C13 C 0.1881(6) 0.1434(6) 0.8721(5) 0.052(10) 1.0000 Uiso D U .
C14 C 0.1911(7) 0.1075(7) 0.8422(5) 0.038(9) 1.0000 Uiso D U .
C15 C 0.2458(6) 0.0808(6) 0.8226(5) 0.045(9) 1.0000 Uiso D U .
C16 C 0.2998(7) 0.0918(6) 0.8317(5) 0.061(11) 1.0000 Uiso D U .
C17 C 0.3768(8) 0.0842(8) 0.7677(7) 0.065(11) 1.0000 Uiso D U .
C18 C 0.2483(6) 0.0396(5) 0.7905(5) 0.059(11) 1.0000 Uiso D U .
C19 C 0.6629(8) 0.0527(14) 0.7504(7) 0.39(6) 1.0000 Uiso D U .
C21 C 0.3103(7) 0.1047(7) 0.6780(5) 0.059(11) 1.0000 Uiso D U .
C22 C 0.3072(6) 0.0756(6) 0.7201(4) 0.053(10) 1.0000 Uiso D U .
C23 C 0.2509(6) 0.0686(6) 0.7439(4) 0.061(11) 1.0000 Uiso D U .
C24 C 0.1984(7) 0.0927(7) 0.7266(5) 0.047(10) 1.0000 Uiso D U .
C25 C 0.2002(6) 0.1225(6) 0.6850(4) 0.063(11) 1.0000 Uiso D U .
C26 C 0.2570(6) 0.1285(6) 0.6610(5) 0.059(11) 1.0000 Uiso D U .
C27 C 0.2473(8) 0.2173(8) 0.6221(7) 0.046(10) 1.0000 Uiso D U .
C28 C 0.1410(6) 0.1485(6) 0.6656(4) 0.038(9) 1.0000 Uiso D U .
C29 C 0.4230(14) 0.3303(14) 0.4819(6) 0.15(2) 1.0000 Uiso D U .
C31 C 0.1230(7) 0.3023(6) 0.6614(5) 0.041(9) 1.0000 Uiso D U .
C32 C 0.1411(6) 0.2506(5) 0.6505(5) 0.039(9) 1.0000 Uiso D U .
C33 C 0.1191(6) 0.2072(6) 0.6777(4) 0.046(10) 1.0000 Uiso D U .
C34 C 0.0795(8) 0.2181(6) 0.7152(5) 0.070(11) 1.0000 Uiso D U .
C35 C 0.0608(7) 0.2700(5) 0.7265(4) 0.048(10) 1.0000 Uiso D U .
C36 C 0.0837(7) 0.3123(6) 0.6995(4) 0.069(12) 1.0000 Uiso D U .
C37 C 0.0964(8) 0.3794(8) 0.7421(7) 0.046(9) 1.0000 Uiso D U .
C38 C 0.0188(6) 0.2816(5) 0.7694(4) 0.047(10) 1.0000 Uiso D U .
C39 C 0.1069(13) 0.6153(11) 0.7012(6) 0.097(14) 1.0000 Uiso D U .
C41 C 0.1111(7) 0.3239(6) 0.8447(5) 0.034(9) 1.0000 Uiso D U .
C42 C 0.0774(7) 0.3256(6) 0.8110(4) 0.051(10) 1.0000 Uiso D U .
C43 C 0.0572(6) 0.2791(5) 0.8045(4) 0.034(9) 1.0000 Uiso D U .
C44 C 0.0730(7) 0.2321(6) 0.8307(5) 0.037(9) 1.0000 Uiso D U .
C45 C 0.1076(6) 0.2292(5) 0.8634(4) 0.041(9) 1.0000 Uiso D U .
C46 C 0.1272(6) 0.2764(5) 0.8701(5) 0.050(10) 1.0000 Uiso D U .
C47 C 0.2290(8) 0.2495(8) 0.8907(6) 0.052(10) 1.0000 Uiso D U .
C48 C 0.1257(6) 0.1748(6) 0.8928(4) 0.044(9) 1.0000 Uiso D U .
C49 C 0.3653(14) 0.3799(10) 0.9744(6) 0.094(14) 1.0000 Uiso D U .
C51 C 0.1942(8) 0.0074(7) 0.8029(7) 0.071(12) 1.0000 Uiso D U .
C52 C 0.2081(12) -0.0413(12) 0.7765(11) 0.100(15) 1.0000 Uiso D U .
C53 C 0.1548(15) -0.0734(12) 0.7891(11) 0.113(16) 1.0000 Uiso D U .
C54 C 0.104(2) -0.047(3) 0.761(3) 0.39(6) 1.0000 Uiso D U .
C61 C 0.0912(9) 0.1141(7) 0.6791(6) 0.045(10) 1.0000 Uiso D U .
C62 C 0.0411(15) 0.1345(17) 0.6505(13) 0.16(2) 1.0000 Uiso D U .
C63 C -0.0105(17) 0.100(2) 0.6655(16) 0.21(3) 1.0000 Uiso D U .
C71 C -0.0294(8) 0.2425(8) 0.7824(6) 0.074(12) 1.0000 Uiso D U .
C72 C -0.0742(12) 0.2539(10) 0.7483(8) 0.058(11) 1.0000 Uiso D U .
C73 C -0.1212(12) 0.2150(12) 0.7616(8) 0.075(12) 1.0000 Uiso D U .
C74 C -0.1519(15) 0.2126(13) 0.7217(10) 0.14(2) 1.0000 Uiso D U .
C75 C -0.194(2) 0.2670(19) 0.7121(15) 0.17(2) 1.0000 Uiso D U .
C81 C 0.0750(8) 0.1401(9) 0.9016(6) 0.087(13) 1.0000 Uiso D U .
C82 C 0.0940(15) 0.0897(14) 0.9340(15) 0.17(2) 1.0000 Uiso D U .
C83 C 0.042(2) 0.0559(19) 0.9434(19) 0.25(4) 1.0000 Uiso D U .
C84 C 0.049(4) 0.017(3) 0.986(2) 0.44(8) 1.0000 Uiso D U .
C100 C 0.6827(7) 0.0309(5) 1.0806(4) 0.109(16) 1.0000 Uiso D U .
C111 C 0.4147(7) 0.0947(7) 0.9335(5) 0.064(11) 1.0000 Uiso D U .
C112 C 0.4696(6) 0.0605(6) 0.9214(5) 0.065(11) 1.0000 Uiso D U .
C113 C 0.5195(6) 0.0559(6) 0.9439(4) 0.052(10) 1.0000 Uiso D U .
C114 C 0.5128(7) 0.0862(7) 0.9781(5) 0.047(10) 1.0000 Uiso D U .
C115 C 0.4573(6) 0.1209(6) 0.9908(5) 0.062(11) 1.0000 Uiso D U .
C116 C 0.4087(6) 0.1254(6) 0.9672(4) 0.031(8) 1.0000 Uiso D U .
C117 C 0.3476(10) 0.2153(9) 0.9657(6) 0.088(13) 1.0000 Uiso D U .
C118 C 0.4496(6) 0.1555(6) 1.0290(4) 0.042(9) 1.0000 Uiso D U .
C121 C 0.4375(6) 0.3003(6) 0.9737(4) 0.059(11) 1.0000 Uiso D U .
C122 C 0.4220(6) 0.2515(6) 0.9941(5) 0.060(11) 1.0000 Uiso D U .
C123 C 0.4656(6) 0.2113(6) 1.0115(5) 0.060(11) 1.0000 Uiso D U .
C124 C 0.5250(8) 0.2212(7) 1.0086(5) 0.072(12) 1.0000 Uiso D U .
C125 C 0.5409(6) 0.2701(6) 0.9891(4) 0.077(12) 1.0000 Uiso D U .
C126 C 0.4961(6) 0.3099(5) 0.9712(5) 0.056(10) 1.0000 Uiso D U .
C127 C 0.5346(10) 0.3704(8) 0.9122(6) 0.068(11) 1.0000 Uiso D U .
C128 C 0.6084(6) 0.2791(5) 0.9821(5) 0.050(10) 1.0000 Uiso D U .
C131 C 0.6497(7) 0.2946(5) 0.8585(4) 0.060(11) 1.0000 Uiso D U .
C132 C 0.6274(7) 0.3064(5) 0.9004(4) 0.070(12) 1.0000 Uiso D U .
C133 C 0.6392(6) 0.2675(5) 0.9357(4) 0.056(10) 1.0000 Uiso D U .
C134 C 0.6735(8) 0.2166(7) 0.9275(5) 0.052(10) 1.0000 Uiso D U .
C135 C 0.6973(7) 0.2049(6) 0.8860(5) 0.085(13) 1.0000 Uiso D U .
C136 C 0.6853(7) 0.2446(6) 0.8512(4) 0.093(14) 1.0000 Uiso D U .
C137 C 0.6808(10) 0.2041(10) 0.7870(7) 0.114(16) 1.0000 Uiso D U .
C138 C 0.7338(6) 0.1484(8) 0.8771(5) 0.102(15) 1.0000 Uiso D U .
C141 C 0.6363(7) 0.0862(7) 0.8164(5) 0.100(15) 1.0000 Uiso D U .
C142 C 0.6785(7) 0.1145(6) 0.8251(5) 0.080(13) 1.0000 Uiso D U .
C143 C 0.6899(7) 0.1126(6) 0.8672(5) 0.073(12) 1.0000 Uiso D U .
C144 C 0.6582(8) 0.0823(7) 0.9001(5) 0.052(10) 1.0000 Uiso D U .
C145 C 0.6170(6) 0.0528(6) 0.8917(4) 0.056(10) 1.0000 Uiso D U .
C146 C 0.6065(7) 0.0549(6) 0.8494(4) 0.077(12) 1.0000 Uiso D U .
C147 C 0.5022(9) 0.0453(8) 0.8461(6) 0.052(10) 1.0000 Uiso D U .
C148 C 0.5818(7) 0.0205(5) 0.9276(4) 0.081(13) 1.0000 Uiso D U .
C151 C 0.4866(8) 0.1265(8) 1.0653(5) 0.048(10) 1.0000 Uiso D U .
C152 C 0.4654(18) 0.1569(12) 1.1062(8) 0.126(18) 1.0000 Uiso D U .
C153 C 0.494(2) 0.1215(15) 1.1455(9) 0.15(2) 1.0000 Uiso D U .
C154 C 0.473(3) 0.152(2) 1.1861(11) 0.31(5) 1.0000 Uiso D U .
C161 C 0.6449(9) 0.2456(8) 1.0176(6) 0.081(13) 1.0000 Uiso D U .
C162 C 0.6150(13) 0.2638(13) 1.0621(6) 0.102(15) 1.0000 Uiso D U .
C163 C 0.6541(13) 0.2321(17) 1.0976(7) 0.130(18) 1.0000 Uiso D U .
C164 C 0.6186(15) 0.2429(17) 1.1432(8) 0.128(18) 1.0000 Uiso D U .
C165 C 0.6540(19) 0.2067(19) 1.1782(9) 0.16(2) 1.0000 Uiso D U .
C171 C 0.7701(9) 0.1207(11) 0.9144(8) 0.17(2) 1.0000 Uiso D U .
C172 C 0.819(3) 0.155(2) 0.918(2) 0.32(5) 1.0000 Uiso D U .
C181 C 0.6192(9) -0.0039(7) 0.9650(5) 0.093(14) 1.0000 Uiso D U .
C182 C 0.6725(12) -0.0489(10) 0.9481(8) 0.084(13) 1.0000 Uiso D U .
C183 C 0.7218(12) -0.0601(13) 0.9787(9) 0.090(14) 1.0000 Uiso D U .
C184 C 0.7765(15) -0.1022(18) 0.9601(12) 0.16(2) 1.0000 Uiso D U .
C185 C 0.8256(16) -0.114(2) 0.9907(14) 0.19(3) 1.0000 Uiso D U .
C200 C 0.7346(6) -0.0249(5) 0.4174(3) 0.14(2) 1.0000 Uiso D U .
C211 C 0.4390(7) 0.0594(7) 0.5941(6) 0.085(13) 1.0000 Uiso D U .
C212 C 0.4435(6) 0.0851(6) 0.5525(4) 0.047(10) 1.0000 Uiso D U .
C213 C 0.4989(6) 0.0750(6) 0.5235(5) 0.063(11) 1.0000 Uiso D U .
C214 C 0.5481(7) 0.0394(7) 0.5385(5) 0.062(11) 1.0000 Uiso D U .
C215 C 0.5437(6) 0.0126(6) 0.5804(4) 0.061(11) 1.0000 Uiso D U .
C216 C 0.4890(6) 0.0239(6) 0.6086(5) 0.054(10) 1.0000 Uiso D U .
C217 C 0.5095(10) 0.0130(8) 0.6823(6) 0.072(12) 1.0000 Uiso D U .
C218 C 0.5971(7) -0.0304(5) 0.5963(4) 0.068(11) 1.0000 Uiso D U .
C221 C 0.6476(7) 0.0295(7) 0.6849(5) 0.091(14) 1.0000 Uiso D U .
C222 C 0.6178(7) 0.0016(6) 0.6643(5) 0.087(13) 1.0000 Uiso D U .
C223 C 0.6354(6) -0.0037(6) 0.6200(4) 0.091(14) 1.0000 Uiso D U .
C224 C 0.6852(8) 0.0200(7) 0.5973(5) 0.083(13) 1.0000 Uiso D U .
C225 C 0.7158(7) 0.0482(6) 0.6176(5) 0.066(11) 1.0000 Uiso D U .
C226 C 0.6977(7) 0.0523(6) 0.6622(5) 0.083(13) 1.0000 Uiso D U .
C227 C 0.7165(10) 0.1338(10) 0.6841(7) 0.099(14) 1.0000 Uiso D U .
C228 C 0.7676(6) 0.0780(8) 0.5920(5) 0.110(16) 1.0000 Uiso D U .
C231 C 0.6936(7) 0.2256(5) 0.5998(4) 0.125(18) 1.0000 Uiso D U .
C232 C 0.7264(7) 0.1742(6) 0.6093(5) 0.089(14) 1.0000 Uiso D U .
C233 C 0.7407(7) 0.1379(6) 0.5783(5) 0.096(14) 1.0000 Uiso D U .
C234 C 0.7227(8) 0.1553(8) 0.5370(6) 0.115(16) 1.0000 Uiso D U .
C235 C 0.6899(7) 0.2071(6) 0.5268(5) 0.085(13) 1.0000 Uiso D U .
C236 C 0.6754(7) 0.2424(6) 0.5581(5) 0.099(15) 1.0000 Uiso D U .
C237 C 0.5829(10) 0.3089(10) 0.5478(7) 0.090(14) 1.0000 Uiso D U .
C238 C 0.6660(8) 0.2249(7) 0.4819(5) 0.105(15) 1.0000 Uiso D U .
C241 C 0.4923(7) 0.2526(6) 0.5050(5) 0.081(13) 1.0000 Uiso D U .
C242 C 0.5527(7) 0.2593(6) 0.4982(5) 0.069(12) 1.0000 Uiso D U .
C243 C 0.5982(7) 0.2180(6) 0.4863(5) 0.067(11) 1.0000 Uiso D U .
C244 C 0.5828(8) 0.1694(7) 0.4797(5) 0.080(13) 1.0000 Uiso D U .
C245 C 0.5225(6) 0.1631(6) 0.4838(5) 0.068(11) 1.0000 Uiso D U .
C246 C 0.4772(6) 0.2053(6) 0.4963(5) 0.068(11) 1.0000 Uiso D U .
C247 C 0.3879(9) 0.1759(8) 0.5391(6) 0.062(11) 1.0000 Uiso D U .
C248 C 0.5056(6) 0.1089(6) 0.4790(4) 0.052(10) 1.0000 Uiso D U .
C251 C 0.6366(10) -0.0608(7) 0.5588(6) 0.086(13) 1.0000 Uiso D U .
C252 C 0.6751(17) -0.1139(12) 0.5788(7) 0.128(18) 1.0000 Uiso D U .
C253 C 0.717(2) -0.1427(17) 0.5417(10) 0.21(3) 1.0000 Uiso D U .
C254 C 0.751(3) -0.198(2) 0.5612(14) 0.35(5) 1.0000 Uiso D U .
C261 C 0.8030(9) 0.0491(10) 0.5530(7) 0.133(18) 1.0000 Uiso D U .
C262 C 0.840(2) -0.0056(14) 0.5705(10) 0.18(2) 1.0000 Uiso D U .
C263 C 0.882(4) -0.031(3) 0.5321(15) 0.47(8) 1.0000 Uiso D U .
C271 C 0.7071(11) 0.1949(11) 0.4451(6) 0.123(17) 1.0000 Uiso D U .
C272 C 0.6869(16) 0.2160(19) 0.4000(9) 0.15(2) 1.0000 Uiso D U .
C273 C 0.739(2) 0.196(4) 0.3643(9) 0.39(6) 1.0000 Uiso D U .
C274 C 0.716(3) 0.212(4) 0.3194(11) 0.33(5) 1.0000 Uiso D U .
C275 C 0.761(5) 0.179(5) 0.2854(18) 0.57(10) 1.0000 Uiso D U .
C281 C 0.5519(9) 0.0777(7) 0.4443(5) 0.079(12) 1.0000 Uiso D U .
C282 C 0.5428(11) 0.1080(12) 0.3980(6) 0.075(12) 1.0000 Uiso D U .
C283 C 0.5978(12) 0.0853(14) 0.3643(6) 0.102(15) 1.0000 Uiso D U .
C284 C 0.5871(13) 0.1137(13) 0.3180(7) 0.086(13) 1.0000 Uiso D U .
C285 C 0.6389(16) 0.0888(15) 0.2844(8) 0.116(16) 1.0000 Uiso D U .
C300 C 0.0537(4) 0.6397(4) 0.3757(3) 0.053(10) 1.0000 Uiso D U .
C311 C 0.1020(8) 0.4067(6) 0.5675(5) 0.042(9) 1.0000 Uiso D U .
C312 C 0.0686(7) 0.4586(5) 0.5734(4) 0.048(10) 1.0000 Uiso D U .
C313 C 0.0695(7) 0.5006(5) 0.5394(4) 0.062(11) 1.0000 Uiso D U .
C314 C 0.1057(8) 0.4897(6) 0.4990(5) 0.050(10) 1.0000 Uiso D U .
C315 C 0.1385(6) 0.4371(5) 0.4924(4) 0.034(9) 1.0000 Uiso D U .
C316 C 0.1378(6) 0.3963(5) 0.5277(4) 0.043(9) 1.0000 Uiso D U .
C317 C 0.2304(10) 0.3311(8) 0.5235(6) 0.079(12) 1.0000 Uiso D U .
C318 C 0.1774(6) 0.4240(5) 0.4482(4) 0.049(10) 1.0000 Uiso D U .
C321 C 0.3384(7) 0.3967(6) 0.4743(5) 0.104(15) 1.0000 Uiso D U .
C322 C 0.2820(6) 0.3891(6) 0.4683(5) 0.073(12) 1.0000 Uiso D U .
C323 C 0.2428(6) 0.4304(5) 0.4477(4) 0.062(11) 1.0000 Uiso D U .
C324 C 0.2622(7) 0.4799(6) 0.4325(5) 0.046(10) 1.0000 Uiso D U .
C325 C 0.3189(6) 0.4884(5) 0.4378(5) 0.062(11) 1.0000 Uiso D U .
C326 C 0.3576(6) 0.4462(6) 0.4590(5) 0.093(14) 1.0000 Uiso D U .
C327 C 0.4314(10) 0.4745(9) 0.4928(6) 0.086(13) 1.0000 Uiso D U .
C328 C 0.3381(7) 0.5450(6) 0.4246(4) 0.078(12) 1.0000 Uiso D U .
C331 C 0.3604(6) 0.5868(6) 0.5318(4) 0.084(13) 1.0000 Uiso D U .
C332 C 0.3714(6) 0.5634(6) 0.4935(5) 0.079(12) 1.0000 Uiso D U .
C333 C 0.3280(6) 0.5755(6) 0.4650(5) 0.065(11) 1.0000 Uiso D U .
C334 C 0.2737(7) 0.6113(7) 0.4764(5) 0.065(11) 1.0000 Uiso D U .
C335 C 0.2628(6) 0.6356(6) 0.5145(4) 0.051(10) 1.0000 Uiso D U .
C336 C 0.3066(6) 0.6229(6) 0.5421(4) 0.081(13) 1.0000 Uiso D U .
C337 C 0.2640(11) 0.6268(9) 0.6170(6) 0.099(15) 1.0000 Uiso D U .
C338 C 0.2013(8) 0.6742(5) 0.5281(4) 0.075(12) 1.0000 Uiso D U .
C341 C 0.1261(6) 0.5956(6) 0.6288(4) 0.067(11) 1.0000 Uiso D U .
C342 C 0.1609(7) 0.6294(6) 0.6029(4) 0.064(11) 1.0000 Uiso D U .
C343 C 0.1563(6) 0.6416(6) 0.5582(4) 0.067(11) 1.0000 Uiso D U .
C344 C 0.1154(7) 0.6192(7) 0.5416(4) 0.043(9) 1.0000 Uiso D U .
C345 C 0.0796(7) 0.5854(5) 0.5674(4) 0.046(9) 1.0000 Uiso D U .
C346 C 0.0845(6) 0.5743(6) 0.6118(4) 0.062(11) 1.0000 Uiso D U .
C347 C 0.0571(9) 0.4886(8) 0.6440(5) 0.058(10) 1.0000 Uiso D U .
C348 C 0.0375(6) 0.5587(6) 0.5485(4) 0.049(10) 1.0000 Uiso D U .
C351 C 0.1490(9) 0.4580(7) 0.4089(6) 0.063(11) 1.0000 Uiso D U .
C352 C 0.1815(13) 0.4323(11) 0.3662(6) 0.077(12) 1.0000 Uiso D U .
C353 C 0.1520(16) 0.4646(12) 0.3270(8) 0.14(2) 1.0000 Uiso D U .
C354 C 0.107(4) 0.433(3) 0.315(3) 0.46(8) 1.0000 Uiso D U .
C355 C 0.081(3) 0.463(3) 0.273(2) 0.31(5) 1.0000 Uiso D U .
C361 C 0.3053(10) 0.5785(8) 0.3873(6) 0.104(15) 1.0000 Uiso D U .
C362 C 0.3241(15) 0.5484(13) 0.3459(7) 0.112(16) 1.0000 Uiso D U .
C363 C 0.286(2) 0.5799(11) 0.3099(9) 0.16(2) 1.0000 Uiso D U .
C364 C 0.288(2) 0.5425(15) 0.2753(13) 0.20(3) 1.0000 Uiso D U .
C365 C 0.245(2) 0.5726(18) 0.2418(12) 0.17(2) 1.0000 Uiso D U .
C371 C 0.1734(10) 0.7068(7) 0.4883(6) 0.078(12) 1.0000 Uiso D U .
C372 C 0.1209(15) 0.7524(14) 0.5043(8) 0.114(16) 1.0000 Uiso D U .
C373 C 0.100(3) 0.790(2) 0.4642(12) 0.36(5) 1.0000 Uiso D U .
C381 C 0.0138(8) 0.5936(7) 0.5073(5) 0.052(10) 1.0000 Uiso D U .
C382 C -0.0291(11) 0.6461(8) 0.5220(5) 0.047(10) 1.0000 Uiso D U .
C383 C -0.0338(13) 0.6900(8) 0.4827(6) 0.058(10) 1.0000 Uiso D U .
C384 C -0.0756(16) 0.7416(10) 0.4982(8) 0.100(15) 1.0000 Uiso D U .
C385 C -0.0815(16) 0.7859(10) 0.4589(10) 0.101(15) 1.0000 Uiso D U .
C400 C 0.0002(6) 0.6990(7) 1.0365(4) 0.15(2) 1.0000 Uiso D U .
C411 C 0.0751(8) 0.4425(6) 0.9026(6) 0.077(12) 1.0000 Uiso D U .
C412 C 0.0990(7) 0.4412(6) 0.9411(5) 0.077(12) 1.0000 Uiso D U .
C413 C 0.0922(6) 0.4876(5) 0.9606(4) 0.048(10) 1.0000 Uiso D U .
C414 C 0.0625(7) 0.5370(6) 0.9399(5) 0.043(9) 1.0000 Uiso D U .
C415 C 0.0386(6) 0.5387(5) 0.9012(4) 0.028(8) 1.0000 Uiso D U .
C416 C 0.0458(7) 0.4907(5) 0.8827(5) 0.047(10) 1.0000 Uiso D U .
C417 C 0.0560(9) 0.5076(8) 0.8045(7) 0.085(13) 1.0000 Uiso D U .
C418 C 0.0048(6) 0.5920(6) 0.8784(4) 0.072(12) 1.0000 Uiso D U .
C421 C 0.1161(6) 0.6203(6) 0.7741(4) 0.052(10) 1.0000 Uiso D U .
C422 C 0.0693(7) 0.6007(6) 0.8034(4) 0.076(12) 1.0000 Uiso D U .
C423 C 0.0512(7) 0.6197(6) 0.8438(4) 0.065(11) 1.0000 Uiso D U .
C424 C 0.0798(8) 0.6592(7) 0.8538(5) 0.065(11) 1.0000 Uiso D U .
C425 C 0.1270(6) 0.6791(6) 0.8244(4) 0.066(11) 1.0000 Uiso D U .
C426 C 0.1442(7) 0.6594(6) 0.7843(4) 0.079(13) 1.0000 Uiso D U .
C427 C 0.2474(11) 0.6637(9) 0.7518(7) 0.123(17) 1.0000 Uiso D U .
C428 C 0.1634(7) 0.7179(5) 0.8373(4) 0.069(11) 1.0000 Uiso D U .
C431 C 0.3266(6) 0.6377(6) 0.8352(4) 0.109(16) 1.0000 Uiso D U .
C432 C 0.2741(7) 0.6708(6) 0.8221(4) 0.090(14) 1.0000 Uiso D U .
C433 C 0.2231(7) 0.6855(6) 0.8529(4) 0.073(12) 1.0000 Uiso D U .
C434 C 0.2263(7) 0.6671(7) 0.8965(5) 0.081(13) 1.0000 Uiso D U .
C435 C 0.2790(6) 0.6345(6) 0.9102(5) 0.063(11) 1.0000 Uiso D U .
C436 C 0.3295(6) 0.6201(6) 0.8791(4) 0.063(11) 1.0000 Uiso D U .
C437 C 0.3895(10) 0.5336(9) 0.8991(7) 0.091(14) 1.0000 Uiso D U .
C438 C 0.2814(6) 0.6117(6) 0.9586(5) 0.056(10) 1.0000 Uiso D U .
C441 C 0.2947(7) 0.4584(6) 0.9579(5) 0.083(13) 1.0000 Uiso D U .
C442 C 0.3103(6) 0.5098(6) 0.9549(5) 0.076(12) 1.0000 Uiso D U .
C443 C 0.2655(6) 0.5543(6) 0.9670(4) 0.069(12) 1.0000 Uiso D U .
C444 C 0.2066(7) 0.5461(6) 0.9819(5) 0.058(10) 1.0000 Uiso D U .
C445 C 0.1908(6) 0.4943(5) 0.9860(5) 0.049(10) 1.0000 Uiso D U .
C446 C 0.2360(6) 0.4507(6) 0.9742(5) 0.063(11) 1.0000 Uiso D U .
C447 C 0.1933(10) 0.3819(8) 0.9494(6) 0.078(12) 1.0000 Uiso D U .
C448 C 0.1245(6) 0.4855(5) 1.0008(4) 0.047(10) 1.0000 Uiso D U .
C451 C -0.0318(8) 0.6308(8) 0.9114(6) 0.052(10) 1.0000 Uiso D U .
C452 C -0.0741(14) 0.6774(11) 0.8866(8) 0.101(15) 1.0000 Uiso D U .
C453 C -0.1077(15) 0.7185(11) 0.9186(11) 0.18(2) 1.0000 Uiso D U .
C454 C -0.164(2) 0.698(2) 0.945(2) 0.27(4) 1.0000 Uiso D U .
C455 C -0.201(3) 0.741(3) 0.973(3) 0.43(7) 1.0000 Uiso D U .
C461 C 0.1245(10) 0.7545(7) 0.8716(6) 0.080(12) 1.0000 Uiso D U .
C462 C 0.0720(15) 0.7926(15) 0.8505(9) 0.122(17) 1.0000 Uiso D U .
C463 C 0.041(2) 0.8355(18) 0.8811(15) 0.23(3) 1.0000 Uiso D U .
C471 C 0.2403(9) 0.6501(8) 0.9899(6) 0.075(12) 1.0000 Uiso D U .
C472 C 0.2555(13) 0.6309(10) 1.0368(6) 0.074(12) 1.0000 Uiso D U .
C473 C 0.2207(16) 0.6742(9) 1.0670(6) 0.086(13) 1.0000 Uiso D U .
C474 C 0.2254(15) 0.6508(10) 1.1150(7) 0.077(12) 1.0000 Uiso D U .
C475 C 0.1873(17) 0.6923(13) 1.1448(8) 0.098(14) 1.0000 Uiso D U .
C481 C 0.0885(8) 0.5254(8) 1.0327(5) 0.070(12) 1.0000 Uiso D U .
C482 C 0.1166(15) 0.5113(9) 1.0766(7) 0.089(13) 1.0000 Uiso D U .
C483 C 0.0946(14) 0.5599(8) 1.1042(7) 0.061(11) 1.0000 Uiso D U .
C484 C 0.1155(15) 0.5426(10) 1.1497(7) 0.079(13) 1.0000 Uiso D U .
C485 C 0.0904(16) 0.5886(12) 1.1781(8) 0.088(13) 1.0000 Uiso D U .
C500 C 0.2907(14) 0.2698(14) 0.7436(10) 0.14(2) 1.0000 Uiso D U .
C511 C 0.5231(18) 0.2028(16) 0.8858(12) 0.102(15) 1.0000 Uiso D U .
C512 C 0.483(3) 0.2454(14) 0.8571(18) 0.19(3) 1.0000 Uiso D U .
C521 C 0.5540(17) 0.1527(16) 0.6059(11) 0.099(14) 1.0000 Uiso D U .
C522 C 0.541(2) 0.183(2) 0.6464(15) 0.21(3) 1.0000 Uiso D U .
C531 C 0.2407(18) 0.4873(15) 0.5647(13) 0.102(15) 1.0000 Uiso D U .
C532 C 0.256(5) 0.464(2) 0.6105(14) 0.36(6) 1.0000 Uiso D U .
C541 C 0.2159(19) 0.5258(16) 0.8566(12) 0.097(14) 1.0000 Uiso D U .
C542 C 0.255(3) 0.474(3) 0.838(2) 0.35(5) 1.0000 Uiso D U .
H11 H 0.3513(11) 0.1751(9) 0.8822(7) 0.0522 1.0000 Uiso R . .
H12 H 0.3909(11) 0.1330(9) 0.8485(7) 0.0522 1.0000 Uiso R . .
H21 H 0.4034(11) 0.1034(9) 0.6712(9) 0.0783 1.0000 Uiso R . .
H22 H 0.3692(11) 0.1469(9) 0.6351(9) 0.0783 1.0000 Uiso R . .
H31 H 0.1497(10) 0.3768(11) 0.6452(8) 0.0686 1.0000 Uiso R . .
H32 H 0.1869(10) 0.3318(11) 0.6132(8) 0.0686 1.0000 Uiso R . .
H41 H 0.1699(9) 0.3657(9) 0.8641(8) 0.0681 1.0000 Uiso R . .
H42 H 0.1326(9) 0.4002(9) 0.8254(8) 0.0681 1.0000 Uiso R . .
H141 H 0.1520(7) 0.1008(7) 0.8346(5) 0.0460 1.0000 Uiso R . .
H171 H 0.4226(8) 0.0802(8) 0.7635(7) 0.0770 1.0000 Uiso R . .
H172 H 0.3582(8) 0.1234(8) 0.7617(7) 0.0770 1.0000 Uiso R . .
H181 H 0.2865(6) 0.0116(5) 0.7923(5) 0.0704 1.0000 Uiso R . .
H191 H 0.6849(8) 0.0214(14) 0.7686(7) 0.4627 1.0000 Uiso R . .
H192 H 0.6934(8) 0.0718(14) 0.7303(7) 0.4627 1.0000 Uiso R . .
H241 H 0.1576(7) 0.0890(7) 0.7442(5) 0.0575 1.0000 Uiso R . .
H271 H 0.2528(8) 0.2257(8) 0.6513(7) 0.0556 1.0000 Uiso R . .
H272 H 0.2766(8) 0.2340(8) 0.5989(7) 0.0556 1.0000 Uiso R . .
H281 H 0.1504(6) 0.1502(6) 0.6331(4) 0.0460 1.0000 Uiso R . .
H291 H 0.4521(14) 0.3554(14) 0.4689(6) 0.1813 1.0000 Uiso R . .
H292 H 0.4156(14) 0.3101(14) 0.4587(6) 0.1813 1.0000 Uiso R . .
H341 H 0.0638(8) 0.1874(6) 0.7348(5) 0.0828 1.0000 Uiso R . .
H371 H 0.1017(8) 0.4181(8) 0.7340(7) 0.0561 1.0000 Uiso R . .
H372 H 0.1375(8) 0.3554(8) 0.7424(7) 0.0561 1.0000 Uiso R . .
H381 H -0.0061(6) 0.3190(5) 0.7652(4) 0.0548 1.0000 Uiso R . .
H391 H 0.1115(13) 0.6535(11) 0.6896(6) 0.1177 1.0000 Uiso R . .
H392 H 0.0624(13) 0.6134(11) 0.7093(6) 0.1177 1.0000 Uiso R . .
H441 H 0.0591(7) 0.1986(6) 0.8259(5) 0.0452 1.0000 Uiso R . .
H471 H 0.2552(8) 0.2696(8) 0.9027(6) 0.0635 1.0000 Uiso R . .
H472 H 0.2398(8) 0.2520(8) 0.8582(6) 0.0635 1.0000 Uiso R . .
H481 H 0.1305(6) 0.1835(6) 0.9220(4) 0.0519 1.0000 Uiso R . .
H491 H 0.3946(14) 0.3966(10) 0.9864(6) 0.1131 1.0000 Uiso R . .
H492 H 0.3340(14) 0.3680(10) 0.9987(6) 0.1131 1.0000 Uiso R . .
H511 H 0.1895(8) -0.0056(7) 0.8348(7) 0.0848 1.0000 Uiso R . .
H512 H 0.1554(8) 0.0316(7) 0.7956(7) 0.0848 1.0000 Uiso R . .
H521 H 0.2472(12) -0.0653(12) 0.7835(11) 0.1187 1.0000 Uiso R . .
H522 H 0.2124(12) -0.0283(12) 0.7446(11) 0.1187 1.0000 Uiso R . .
H531 H 0.1380(15) -0.0718(12) 0.8206(11) 0.1372 1.0000 Uiso R . .
H532 H 0.1698(15) -0.1122(12) 0.7836(11) 0.1372 1.0000 Uiso R . .
H541 H 0.069(2) -0.067(3) 0.769(3) 0.4711 1.0000 Uiso R . .
H542 H 0.089(2) -0.008(3) 0.767(3) 0.4711 1.0000 Uiso R . .
H543 H 0.121(2) -0.049(3) 0.730(3) 0.4711 1.0000 Uiso R . .
H611 H 0.0733(9) 0.1175(7) 0.7103(6) 0.0555 1.0000 Uiso R . .
H612 H 0.1091(9) 0.0751(7) 0.6758(6) 0.0555 1.0000 Uiso R . .
H621 H 0.0241(15) 0.1738(17) 0.6531(13) 0.1953 1.0000 Uiso R . .
H622 H 0.0586(15) 0.1298(17) 0.6194(13) 0.1953 1.0000 Uiso R . .
H631 H -0.0437(17) 0.113(2) 0.6468(16) 0.2570 1.0000 Uiso R . .
H632 H -0.0278(17) 0.105(2) 0.6966(16) 0.2570 1.0000 Uiso R . .
H633 H 0.0067(17) 0.061(2) 0.6629(16) 0.2570 1.0000 Uiso R . .
H711 H -0.0527(8) 0.2484(8) 0.8120(6) 0.0901 1.0000 Uiso R . .
H712 H -0.0073(8) 0.2039(8) 0.7828(6) 0.0901 1.0000 Uiso R . .
H721 H -0.0964(12) 0.2924(10) 0.7479(8) 0.0701 1.0000 Uiso R . .
H722 H -0.0511(12) 0.2479(10) 0.7187(8) 0.0701 1.0000 Uiso R . .
H731 H -0.1532(12) 0.2287(12) 0.7857(8) 0.0900 1.0000 Uiso R . .
H732 H -0.0994(12) 0.1779(12) 0.7717(8) 0.0900 1.0000 Uiso R . .
H741 H -0.1758(15) 0.1823(13) 0.7277(10) 0.1772 1.0000 Uiso R . .
H742 H -0.1196(15) 0.2064(13) 0.6958(10) 0.1772 1.0000 Uiso R . .
H751 H -0.214(2) 0.2662(19) 0.6861(15) 0.2044 1.0000 Uiso R . .
H752 H -0.226(2) 0.2731(19) 0.7381(15) 0.2044 1.0000 Uiso R . .
H753 H -0.170(2) 0.2971(19) 0.7063(15) 0.2044 1.0000 Uiso R . .
H811 H 0.0354(8) 0.1620(9) 0.9141(6) 0.1028 1.0000 Uiso R . .
H812 H 0.0700(8) 0.1280(9) 0.8736(6) 0.1028 1.0000 Uiso R . .
H821 H 0.0998(15) 0.1018(14) 0.9618(15) 0.2015 1.0000 Uiso R . .
H822 H 0.1332(15) 0.0674(14) 0.9213(15) 0.2015 1.0000 Uiso R . .
H831 H 0.001(2) 0.0809(19) 0.9478(19) 0.3002 1.0000 Uiso R . .
H832 H 0.044(2) 0.0349(19) 0.9185(19) 0.3002 1.0000 Uiso R . .
H841 H 0.016(4) -0.005(3) 0.993(2) 0.5411 1.0000 Uiso R . .
H842 H 0.048(4) 0.038(3) 1.011(2) 0.5411 1.0000 Uiso R . .
H843 H 0.090(4) -0.008(3) 0.982(2) 0.5411 1.0000 Uiso R . .
H1001 H 0.6548(7) 0.0041(5) 1.0833(4) 0.1301 1.0000 Uiso R . .
H1141 H 0.5483(7) 0.0835(7) 0.9943(5) 0.0564 1.0000 Uiso R . .
H1171 H 0.3045(10) 0.2305(9) 0.9603(6) 0.1054 1.0000 Uiso R . .
H1172 H 0.3764(10) 0.2208(9) 0.9380(6) 0.1054 1.0000 Uiso R . .
H1181 H 0.4057(6) 0.1606(6) 1.0429(4) 0.0501 1.0000 Uiso R . .
H1241 H 0.5569(8) 0.1922(7) 1.0209(5) 0.0857 1.0000 Uiso R . .
H1271 H 0.5211(10) 0.4094(8) 0.9011(6) 0.0816 1.0000 Uiso R . .
H1272 H 0.5203(10) 0.3466(8) 0.8947(6) 0.0816 1.0000 Uiso R . .
H1281 H 0.6081(6) 0.3180(5) 0.9850(5) 0.0596 1.0000 Uiso R . .
H1341 H 0.6810(8) 0.1879(7) 0.9526(5) 0.0637 1.0000 Uiso R . .
H1371 H 0.6364(10) 0.2092(10) 0.7996(7) 0.1365 1.0000 Uiso R . .
H1372 H 0.6850(10) 0.2181(10) 0.7552(7) 0.1365 1.0000 Uiso R . .
H1381 H 0.7653(6) 0.1528(8) 0.8508(5) 0.1242 1.0000 Uiso R . .
H1441 H 0.6651(8) 0.0817(7) 0.9309(5) 0.0628 1.0000 Uiso R . .
H1471 H 0.4963(9) 0.0859(8) 0.8423(6) 0.0619 1.0000 Uiso R . .
H1472 H 0.4825(9) 0.0332(8) 0.8238(6) 0.0619 1.0000 Uiso R . .
H1481 H 0.5733(7) -0.0113(5) 0.9157(4) 0.0992 1.0000 Uiso R . .
H1511 H 0.5313(8) 0.1267(8) 1.0552(5) 0.0590 1.0000 Uiso R . .
H1512 H 0.4799(8) 0.0882(8) 1.0726(5) 0.0590 1.0000 Uiso R . .
H1521 H 0.4792(18) 0.1928(12) 1.1007(8) 0.1506 1.0000 Uiso R . .
H1522 H 0.4196(18) 0.1629(12) 1.1131(8) 0.1506 1.0000 Uiso R . .
H1531 H 0.540(2) 0.1157(15) 1.1386(9) 0.1806 1.0000 Uiso R . .
H1532 H 0.480(2) 0.0855(15) 1.1509(9) 0.1806 1.0000 Uiso R . .
H1541 H 0.491(3) 0.129(2) 1.2115(11) 0.3753 1.0000 Uiso R . .
H1542 H 0.487(3) 0.188(2) 1.1805(11) 0.3753 1.0000 Uiso R . .
H1543 H 0.427(3) 0.157(2) 1.1927(11) 0.3753 1.0000 Uiso R . .
H1611 H 0.6884(9) 0.2515(8) 1.0114(6) 0.0962 1.0000 Uiso R . .
H1612 H 0.6442(9) 0.2062(8) 1.0178(6) 0.0962 1.0000 Uiso R . .
H1621 H 0.6133(13) 0.3037(13) 1.0613(6) 0.1219 1.0000 Uiso R . .
H1622 H 0.5724(13) 0.2557(13) 1.0692(6) 0.1219 1.0000 Uiso R . .
H1631 H 0.6942(13) 0.2449(17) 1.0934(7) 0.1555 1.0000 Uiso R . .
H1632 H 0.6617(13) 0.1923(17) 1.0950(7) 0.1555 1.0000 Uiso R . .
H1641 H 0.6153(15) 0.2820(17) 1.1470(8) 0.1526 1.0000 Uiso R . .
H1642 H 0.5766(15) 0.2342(17) 1.1460(8) 0.1526 1.0000 Uiso R . .
H1651 H 0.6315(19) 0.2133(19) 1.2079(9) 0.1906 1.0000 Uiso R . .
H1652 H 0.6960(19) 0.2155(19) 1.1752(9) 0.1906 1.0000 Uiso R . .
H1653 H 0.6573(19) 0.1677(19) 1.1741(9) 0.1906 1.0000 Uiso R . .
H1711 H 0.7415(9) 0.1190(11) 0.9426(8) 0.2080 1.0000 Uiso R . .
H1712 H 0.7907(9) 0.0831(11) 0.9085(8) 0.2080 1.0000 Uiso R . .
H1721 H 0.843(3) 0.138(2) 0.942(2) 0.3777 1.0000 Uiso R . .
H1722 H 0.798(3) 0.192(2) 0.924(2) 0.3777 1.0000 Uiso R . .
H1723 H 0.847(3) 0.157(2) 0.889(2) 0.3777 1.0000 Uiso R . .
H1811 H 0.6365(9) 0.0253(7) 0.9744(5) 0.1087 1.0000 Uiso R . .
H1812 H 0.5923(9) -0.0199(7) 0.9903(5) 0.1087 1.0000 Uiso R . .
H1821 H 0.6564(12) -0.0829(10) 0.9478(8) 0.1012 1.0000 Uiso R . .
H1822 H 0.6910(12) -0.0364(10) 0.9178(8) 0.1012 1.0000 Uiso R . .
H1831 H 0.7041(12) -0.0751(13) 1.0085(9) 0.1070 1.0000 Uiso R . .
H1832 H 0.7359(12) -0.0256(13) 0.9805(9) 0.1070 1.0000 Uiso R . .
H1841 H 0.7622(15) -0.1365(18) 0.9580(12) 0.1920 1.0000 Uiso R . .
H1842 H 0.7943(15) -0.0871(18) 0.9303(12) 0.1920 1.0000 Uiso R . .
H1851 H 0.8613(16) -0.141(2) 0.9790(14) 0.2277 1.0000 Uiso R . .
H1852 H 0.8076(16) -0.129(2) 1.0204(14) 0.2277 1.0000 Uiso R . .
H1853 H 0.8397(16) -0.079(2) 0.9927(14) 0.2277 1.0000 Uiso R . .
H2001 H 0.6970(6) -0.0400(5) 0.4169(3) 0.1696 1.0000 Uiso R . .
H2141 H 0.5880(7) 0.0330(7) 0.5186(5) 0.0724 1.0000 Uiso R . .
H2171 H 0.4822(10) 0.0093(8) 0.7109(6) 0.0860 1.0000 Uiso R . .
H2172 H 0.5137(10) 0.0519(8) 0.6739(6) 0.0860 1.0000 Uiso R . .
H2181 H 0.5794(7) -0.0589(5) 0.6174(4) 0.0812 1.0000 Uiso R . .
H2241 H 0.6984(8) 0.0161(7) 0.5656(5) 0.1007 1.0000 Uiso R . .
H2271 H 0.7257(10) 0.1437(10) 0.7118(7) 0.1171 1.0000 Uiso . . .
H2272 H 0.6717(10) 0.1461(10) 0.6821(7) 0.1171 1.0000 Uiso . . .
H2281 H 0.7984(6) 0.0770(8) 0.6118(5) 0.1311 1.0000 Uiso R . .
H2341 H 0.7339(8) 0.1296(8) 0.5142(6) 0.1400 1.0000 Uiso R . .
H2371 H 0.5669(10) 0.3461(10) 0.5568(7) 0.1055 1.0000 Uiso R . .
H2372 H 0.5638(10) 0.2816(10) 0.5693(7) 0.1055 1.0000 Uiso R . .
H2381 H 0.6679(8) 0.2643(7) 0.4732(5) 0.1274 1.0000 Uiso R . .
H2441 H 0.6162(8) 0.1383(7) 0.4717(5) 0.0950 1.0000 Uiso R . .
H2471 H 0.4090(9) 0.1814(8) 0.5633(6) 0.0740 1.0000 Uiso R . .
H2472 H 0.3436(9) 0.1931(8) 0.5445(6) 0.0740 1.0000 Uiso R . .
H2481 H 0.4652(6) 0.1165(6) 0.4679(4) 0.0627 1.0000 Uiso R . .
H2511 H 0.6648(10) -0.0372(7) 0.5411(6) 0.1016 1.0000 Uiso R . .
H2512 H 0.6094(10) -0.0697(7) 0.5397(6) 0.1016 1.0000 Uiso R . .
H2521 H 0.7007(17) -0.1051(12) 0.5991(7) 0.1523 1.0000 Uiso R . .
H2522 H 0.6469(17) -0.1382(12) 0.5953(7) 0.1523 1.0000 Uiso R . .
H2531 H 0.747(2) -0.1196(17) 0.5267(10) 0.2565 1.0000 Uiso R . .
H2532 H 0.691(2) -0.1488(17) 0.5201(10) 0.2565 1.0000 Uiso R . .
H2541 H 0.779(3) -0.217(2) 0.5374(14) 0.4316 1.0000 Uiso R . .
H2542 H 0.776(3) -0.191(2) 0.5828(14) 0.4316 1.0000 Uiso R . .
H2543 H 0.720(3) -0.221(2) 0.5762(14) 0.4316 1.0000 Uiso R . .
H2611 H 0.8313(9) 0.0722(10) 0.5348(7) 0.1612 1.0000 Uiso R . .
H2612 H 0.7734(9) 0.0422(10) 0.5349(7) 0.1612 1.0000 Uiso R . .
H2621 H 0.866(2) 0.0010(14) 0.5916(10) 0.2119 1.0000 Uiso R . .
H2622 H 0.811(2) -0.0305(14) 0.5855(10) 0.2119 1.0000 Uiso R . .
H2631 H 0.907(4) -0.066(3) 0.5430(15) 0.5453 1.0000 Uiso R . .
H2632 H 0.911(4) -0.006(3) 0.5171(15) 0.5453 1.0000 Uiso R . .
H2633 H 0.856(4) -0.037(3) 0.5110(15) 0.5453 1.0000 Uiso R . .
H2711 H 0.7504(11) 0.1999(11) 0.4442(6) 0.1484 1.0000 Uiso R . .
H2712 H 0.7050(11) 0.1553(11) 0.4517(6) 0.1484 1.0000 Uiso R . .
H2721 H 0.6781(16) 0.2567(19) 0.3964(9) 0.1769 1.0000 Uiso R . .
H2722 H 0.6490(16) 0.2022(19) 0.3976(9) 0.1769 1.0000 Uiso R . .
H2731 H 0.776(2) 0.213(4) 0.3647(9) 0.4662 1.0000 Uiso R . .
H2732 H 0.751(2) 0.156(4) 0.3696(9) 0.4662 1.0000 Uiso R . .
H2741 H 0.716(3) 0.252(4) 0.3103(11) 0.3881 1.0000 Uiso R . .
H2742 H 0.674(3) 0.204(4) 0.3214(11) 0.3881 1.0000 Uiso R . .
H2751 H 0.747(5) 0.189(5) 0.2561(18) 0.8206 1.0000 Uiso R . .
H2752 H 0.803(5) 0.187(5) 0.2835(18) 0.8206 1.0000 Uiso R . .
H2753 H 0.762(5) 0.139(5) 0.2946(18) 0.8206 1.0000 Uiso R . .
H2811 H 0.5947(9) 0.0766(7) 0.4497(5) 0.0938 1.0000 Uiso R . .
H2812 H 0.5443(9) 0.0397(7) 0.4462(5) 0.0938 1.0000 Uiso R . .
H2821 H 0.5415(11) 0.1477(12) 0.3981(6) 0.0913 1.0000 Uiso R . .
H2822 H 0.5035(11) 0.1022(12) 0.3901(6) 0.0913 1.0000 Uiso R . .
H2831 H 0.6369(12) 0.0924(14) 0.3715(6) 0.1234 1.0000 Uiso R . .
H2832 H 0.6002(12) 0.0453(14) 0.3652(6) 0.1234 1.0000 Uiso R . .
H2841 H 0.5871(13) 0.1535(13) 0.3167(7) 0.1033 1.0000 Uiso R . .
H2842 H 0.5468(13) 0.1084(13) 0.3115(7) 0.1033 1.0000 Uiso R . .
H2851 H 0.6326(16) 0.1069(15) 0.2544(8) 0.1396 1.0000 Uiso R . .
H2852 H 0.6791(16) 0.0940(15) 0.2910(8) 0.1396 1.0000 Uiso R . .
H2853 H 0.6388(16) 0.0490(15) 0.2858(8) 0.1396 1.0000 Uiso R . .
H3001 H 0.0206(4) 0.6219(4) 0.3941(3) 0.0643 1.0000 Uiso R . .
H3141 H 0.1081(8) 0.5200(6) 0.4746(5) 0.0599 1.0000 Uiso R . .
H3171 H 0.2410(10) 0.3547(8) 0.5430(6) 0.0927 1.0000 Uiso R . .
H3172 H 0.2410(10) 0.2921(8) 0.5357(6) 0.0927 1.0000 Uiso R . .
H3181 H 0.1774(6) 0.3853(5) 0.4449(4) 0.0591 1.0000 Uiso R . .
H3241 H 0.2342(7) 0.5098(6) 0.4173(5) 0.0553 1.0000 Uiso R . .
H3271 H 0.4741(10) 0.4583(9) 0.4985(6) 0.1023 1.0000 Uiso R . .
H3272 H 0.4017(10) 0.4672(9) 0.5197(6) 0.1023 1.0000 Uiso R . .
H3281 H 0.3828(7) 0.5392(6) 0.4127(4) 0.0932 1.0000 Uiso R . .
H3341 H 0.2418(7) 0.6198(7) 0.4564(5) 0.0779 1.0000 Uiso R . .
H3371 H 0.2818(11) 0.6318(9) 0.6430(6) 0.1199 1.0000 Uiso R . .
H3372 H 0.2665(11) 0.5871(9) 0.6158(6) 0.1199 1.0000 Uiso R . .
H3381 H 0.2100(8) 0.7019(5) 0.5448(4) 0.0891 1.0000 Uiso R . .
H3441 H 0.1116(7) 0.6278(7) 0.5098(4) 0.0516 1.0000 Uiso R . .
H3471 H 0.0397(9) 0.4742(8) 0.6740(5) 0.0701 1.0000 Uiso R . .
H3472 H 0.1027(9) 0.4764(8) 0.6396(5) 0.0701 1.0000 Uiso R . .
H3481 H 0.0001(6) 0.5560(6) 0.5706(4) 0.0586 1.0000 Uiso R . .
H3511 H 0.1557(9) 0.4962(7) 0.4067(6) 0.0775 1.0000 Uiso R . .
H3512 H 0.1040(9) 0.4577(7) 0.4129(6) 0.0775 1.0000 Uiso R . .
H3521 H 0.2262(13) 0.4339(11) 0.3617(6) 0.0931 1.0000 Uiso R . .
H3522 H 0.1762(13) 0.3935(11) 0.3691(6) 0.0931 1.0000 Uiso R . .
H3531 H 0.1293(16) 0.5009(12) 0.3350(8) 0.1687 1.0000 Uiso R . .
H3532 H 0.1845(16) 0.4698(12) 0.3014(8) 0.1687 1.0000 Uiso R . .
H3541 H 0.072(4) 0.431(3) 0.340(3) 0.5320 1.0000 Uiso R . .
H3542 H 0.128(4) 0.395(3) 0.310(3) 0.5320 1.0000 Uiso R . .
H3551 H 0.052(3) 0.443(3) 0.265(2) 0.3942 1.0000 Uiso R . .
H3552 H 0.060(3) 0.501(3) 0.278(2) 0.3942 1.0000 Uiso R . .
H3553 H 0.116(3) 0.465(3) 0.249(2) 0.3942 1.0000 Uiso R . .
H3611 H 0.3170(10) 0.6153(8) 0.3809(6) 0.1244 1.0000 Uiso R . .
H3612 H 0.2599(10) 0.5826(8) 0.3962(6) 0.1244 1.0000 Uiso R . .
H3621 H 0.3691(15) 0.5464(13) 0.3358(7) 0.1358 1.0000 Uiso R . .
H3622 H 0.3149(15) 0.5107(13) 0.3529(7) 0.1358 1.0000 Uiso R . .
H3631 H 0.306(2) 0.6115(11) 0.2955(9) 0.2008 1.0000 Uiso R . .
H3632 H 0.243(2) 0.5935(11) 0.3231(9) 0.2008 1.0000 Uiso R . .
H3641 H 0.330(2) 0.5315(15) 0.2602(13) 0.2441 1.0000 Uiso R . .
H3642 H 0.272(2) 0.5093(15) 0.2901(13) 0.2441 1.0000 Uiso R . .
H3651 H 0.244(2) 0.5483(18) 0.2194(12) 0.2030 1.0000 Uiso R . .
H3652 H 0.261(2) 0.6058(18) 0.2271(12) 0.2030 1.0000 Uiso R . .
H3653 H 0.202(2) 0.5836(18) 0.2570(12) 0.2030 1.0000 Uiso R . .
H3711 H 0.2056(10) 0.7229(7) 0.4675(6) 0.0949 1.0000 Uiso R . .
H3712 H 0.1564(10) 0.6820(7) 0.4734(6) 0.0949 1.0000 Uiso R . .
H3721 H 0.1363(15) 0.7736(14) 0.5233(8) 0.1367 1.0000 Uiso R . .
H3722 H 0.0856(15) 0.7363(14) 0.5213(8) 0.1367 1.0000 Uiso R . .
H3731 H 0.066(3) 0.820(2) 0.4739(12) 0.4143 1.0000 Uiso R . .
H3732 H 0.135(3) 0.806(2) 0.4472(12) 0.4143 1.0000 Uiso R . .
H3733 H 0.085(3) 0.769(2) 0.4452(12) 0.4143 1.0000 Uiso R . .
H3811 H 0.0493(8) 0.6034(7) 0.4859(5) 0.0628 1.0000 Uiso R . .
H3812 H -0.0094(8) 0.5726(7) 0.4934(5) 0.0628 1.0000 Uiso R . .
H3821 H -0.0119(11) 0.6594(8) 0.5451(5) 0.0575 1.0000 Uiso R . .
H3822 H -0.0708(11) 0.6380(8) 0.5340(5) 0.0575 1.0000 Uiso R . .
H3831 H 0.0079(13) 0.6981(8) 0.4704(6) 0.0702 1.0000 Uiso R . .
H3832 H -0.0515(13) 0.6771(8) 0.4597(6) 0.0702 1.0000 Uiso R . .
H3841 H -0.0577(16) 0.7546(10) 0.5210(8) 0.1193 1.0000 Uiso R . .
H3842 H -0.1171(16) 0.7334(10) 0.5106(8) 0.1193 1.0000 Uiso R . .
H3851 H -0.1088(16) 0.8196(10) 0.4686(10) 0.1224 1.0000 Uiso R . .
H3852 H -0.0398(16) 0.7940(10) 0.4465(10) 0.1224 1.0000 Uiso R . .
H3853 H -0.0993(16) 0.7728(10) 0.4361(10) 0.1224 1.0000 Uiso R . .
H4001 H -0.0249(6) 0.6699(7) 1.0465(4) 0.1847 1.0000 Uiso R . .
H4141 H 0.0585(7) 0.5714(6) 0.9532(5) 0.0525 1.0000 Uiso R . .
H4171 H 0.1005(9) 0.5001(8) 0.8078(7) 0.1028 1.0000 Uiso R . .
H4172 H 0.0495(9) 0.4863(8) 0.7817(7) 0.1028 1.0000 Uiso R . .
H4181 H -0.0264(6) 0.5827(6) 0.8629(4) 0.0863 1.0000 Uiso R . .
H4241 H 0.0664(8) 0.6738(7) 0.8826(5) 0.0778 1.0000 Uiso R . .
H4271 H 0.2534(11) 0.6242(9) 0.7630(7) 0.1474 1.0000 Uiso R . .
H4272 H 0.2688(11) 0.6686(9) 0.7212(7) 0.1474 1.0000 Uiso R . .
H4281 H 0.1744(7) 0.7435(5) 0.8109(4) 0.0827 1.0000 Uiso R . .
H4341 H 0.1898(7) 0.6775(7) 0.9187(5) 0.0961 1.0000 Uiso R . .
H4371 H 0.4335(10) 0.5171(9) 0.8907(7) 0.1094 1.0000 Uiso R . .
H4372 H 0.3635(10) 0.5218(9) 0.8807(7) 0.1094 1.0000 Uiso R . .
H4381 H 0.3241(6) 0.6091(6) 0.9649(5) 0.0675 1.0000 Uiso R . .
H4441 H 0.1741(7) 0.5777(6) 0.9901(5) 0.0702 1.0000 Uiso R . .
H4471 H 0.2068(10) 0.3419(8) 0.9482(6) 0.0934 1.0000 Uiso R . .
H4472 H 0.2058(10) 0.4019(8) 0.9203(6) 0.0934 1.0000 Uiso R . .
H4481 H 0.1256(6) 0.4485(5) 1.0176(4) 0.0571 1.0000 Uiso R . .
H4511 H -0.0027(8) 0.6465(8) 0.9245(6) 0.0632 1.0000 Uiso R . .
H4512 H -0.0572(8) 0.6104(8) 0.9351(6) 0.0632 1.0000 Uiso R . .
H4521 H -0.0489(14) 0.6960(11) 0.8617(8) 0.1208 1.0000 Uiso R . .
H4522 H -0.1050(14) 0.6619(11) 0.8752(8) 0.1208 1.0000 Uiso R . .
H4531 H -0.0795(15) 0.7222(11) 0.9390(11) 0.2192 1.0000 Uiso R . .
H4532 H -0.1208(15) 0.7548(11) 0.9019(11) 0.2192 1.0000 Uiso R . .
H4541 H -0.151(2) 0.663(2) 0.964(2) 0.3210 1.0000 Uiso R . .
H4542 H -0.190(2) 0.690(2) 0.924(2) 0.3210 1.0000 Uiso R . .
H4551 H -0.238(3) 0.728(3) 0.990(3) 0.5760 1.0000 Uiso R . .
H4552 H -0.175(3) 0.749(3) 0.993(3) 0.5760 1.0000 Uiso R . .
H4553 H -0.214(3) 0.776(3) 0.954(3) 0.5760 1.0000 Uiso R . .
H4611 H 0.1508(10) 0.7764(7) 0.8815(6) 0.0978 1.0000 Uiso R . .
H4612 H 0.1067(10) 0.7311(7) 0.8972(6) 0.0978 1.0000 Uiso R . .
H4621 H 0.0891(15) 0.8108(15) 0.8218(9) 0.1463 1.0000 Uiso R . .
H4622 H 0.0412(15) 0.7713(15) 0.8459(9) 0.1463 1.0000 Uiso R . .
H4631 H 0.007(2) 0.8607(18) 0.8678(15) 0.2775 1.0000 Uiso R . .
H4632 H 0.072(2) 0.8566(18) 0.8857(15) 0.2775 1.0000 Uiso R . .
H4633 H 0.024(2) 0.8171(18) 0.9098(15) 0.2775 1.0000 Uiso R . .
H4711 H 0.2477(9) 0.6880(8) 0.9808(6) 0.0916 1.0000 Uiso R . .
H4712 H 0.1962(9) 0.6490(8) 0.9892(6) 0.0916 1.0000 Uiso R . .
H4721 H 0.3007(13) 0.6269(10) 1.0367(6) 0.0888 1.0000 Uiso R . .
H4722 H 0.2424(13) 0.5952(10) 1.0476(6) 0.0888 1.0000 Uiso R . .
H4731 H 0.2393(16) 0.7078(9) 1.0597(6) 0.1028 1.0000 Uiso R . .
H4732 H 0.1765(16) 0.6835(9) 1.0626(6) 0.1028 1.0000 Uiso R . .
H4741 H 0.2693(15) 0.6437(10) 1.1199(7) 0.0918 1.0000 Uiso R . .
H4742 H 0.2090(15) 0.6161(10) 1.1218(7) 0.0918 1.0000 Uiso R . .
H4751 H 0.1900(17) 0.6777(13) 1.1760(8) 0.1165 1.0000 Uiso R . .
H4752 H 0.2038(17) 0.7270(13) 1.1379(8) 0.1165 1.0000 Uiso R . .
H4753 H 0.1435(17) 0.6994(13) 1.1398(8) 0.1165 1.0000 Uiso R . .
H4811 H 0.0925(8) 0.5634(8) 1.0199(5) 0.0834 1.0000 Uiso R . .
H4812 H 0.0442(8) 0.5221(8) 1.0382(5) 0.0834 1.0000 Uiso R . .
H4821 H 0.1624(15) 0.5043(9) 1.0701(7) 0.1055 1.0000 Uiso R . .
H4822 H 0.1026(15) 0.4781(9) 1.0933(7) 0.1055 1.0000 Uiso R . .
H4831 H 0.1128(14) 0.5919(8) 1.0893(7) 0.0735 1.0000 Uiso R . .
H4832 H 0.0488(14) 0.5699(8) 1.1077(7) 0.0735 1.0000 Uiso R . .
H4841 H 0.1614(15) 0.5350(10) 1.1463(7) 0.0950 1.0000 Uiso R . .
H4842 H 0.0996(15) 0.5091(10) 1.1638(7) 0.0950 1.0000 Uiso R . .
H4851 H 0.1038(16) 0.5779(12) 1.2075(8) 0.1031 1.0000 Uiso R . .
H4852 H 0.1064(16) 0.6221(12) 1.1639(8) 0.1031 1.0000 Uiso R . .
H4853 H 0.0446(16) 0.5962(12) 1.1814(8) 0.1031 1.0000 Uiso R . .
H5111 H 0.5393(18) 0.2215(16) 0.9062(12) 0.1229 1.0000 Uiso R . .
H5112 H 0.4970(18) 0.1771(16) 0.9031(12) 0.1229 1.0000 Uiso R . .
H5113 H 0.5582(18) 0.1820(16) 0.8673(12) 0.1229 1.0000 Uiso R . .
H5121 H 0.448(3) 0.2661(14) 0.8756(18) 0.2234 1.0000 Uiso R . .
H5122 H 0.509(3) 0.2710(14) 0.8398(18) 0.2234 1.0000 Uiso R . .
H5211 H 0.5888(17) 0.1653(16) 0.5851(11) 0.1183 1.0000 Uiso R . .
H5212 H 0.5651(17) 0.1128(16) 0.6151(11) 0.1183 1.0000 Uiso R . .
H5213 H 0.5165(17) 0.1601(16) 0.5912(11) 0.1183 1.0000 Uiso R . .
H5221 H 0.579(2) 0.176(2) 0.6611(15) 0.2497 1.0000 Uiso R . .
H5222 H 0.530(2) 0.223(2) 0.6372(15) 0.2497 1.0000 Uiso R . .
H5311 H 0.2193(18) 0.5260(15) 0.5651(13) 0.1241 1.0000 Uiso R . .
H5312 H 0.2799(18) 0.4857(15) 0.5439(13) 0.1241 1.0000 Uiso R . .
H5313 H 0.2137(18) 0.4658(15) 0.5550(13) 0.1241 1.0000 Uiso R . .
H5321 H 0.283(5) 0.486(2) 0.6202(14) 0.4310 1.0000 Uiso R . .
H5322 H 0.217(5) 0.466(2) 0.6313(14) 0.4310 1.0000 Uiso R . .
H5411 H 0.2275(19) 0.5289(16) 0.8855(12) 0.1188 1.0000 Uiso R . .
H5412 H 0.2277(19) 0.5564(16) 0.8349(12) 0.1188 1.0000 Uiso R . .
H5413 H 0.1706(19) 0.5275(16) 0.8598(12) 0.1188 1.0000 Uiso R . .
H5421 H 0.300(3) 0.473(3) 0.835(2) 0.4465 1.0000 Uiso R . .
H5422 H 0.243(3) 0.444(3) 0.860(2) 0.4465 1.0000 Uiso R . .

loop_
_atom_site_aniso_label
_atom_site_aniso_U_11
_atom_site_aniso_U_22
_atom_site_aniso_U_33
_atom_site_aniso_U_23
_atom_site_aniso_U_13
_atom_site_aniso_U_12
Br1 0.147(5) 0.078(4) 0.107(4) 0.041(3) -0.033(4) -0.042(3)
Br2 0.225(8) 0.107(5) 0.203(7) -0.008(4) -0.113(6) -0.068(5)
Br3 0.085(4) 0.165(5) 0.133(5) 0.014(4) -0.071(4) -0.033(4)
Br4 0.135(5) 0.159(6) 0.103(4) -0.034(4) 0.023(4) -0.050(4)
Cl11 0.177(16) 0.195(18) 0.184(16) 0.071(13) -0.080(13) -0.018(13)
Cl12 0.197(16) 0.114(12) 0.179(14) 0.025(10) -0.127(13) -0.020(11)
Cl13 0.25(2) 0.149(15) 0.177(16) 0.066(13) -0.076(15) -0.006(14)
Cl21 0.29(2) 0.158(15) 0.123(12) -0.066(11) -0.058(13) 0.021(15)
Cl22 0.149(13) 0.137(12) 0.110(10) -0.026(9) 0.004(9) -0.008(10)
Cl23 0.102(11) 0.183(15) 0.125(11) -0.062(10) -0.020(9) 0.016(10)
Cl31 0.091(9) 0.110(10) 0.122(10) 0.016(8) -0.053(8) -0.025(8)
Cl32 0.064(8) 0.147(11) 0.073(8) 0.028(7) -0.029(6) -0.019(7)
Cl33 0.132(11) 0.117(10) 0.083(8) 0.024(7) -0.048(8) -0.017(9)
Cl41 0.29(3) 0.30(3) 0.184(19) 0.004(19) -0.049(18) 0.06(2)
Cl42 0.194(18) 0.21(2) 0.24(2) -0.063(16) -0.092(16) -0.007(15)
Cl43 0.203(18) 0.195(18) 0.153(14) -0.016(12) -0.011(12) -0.072(14)
Cl501 0.24(2) 0.28(3) 0.22(2) -0.026(18) -0.081(18) -0.02(2)

loop_
_atom_type_symbol
_atom_type_scat_dispersion_real
_atom_type_scat_dispersion_imag
_atom_type_scat_Cromer_Mann_a1
_atom_type_scat_Cromer_Mann_b1
_atom_type_scat_Cromer_Mann_a2
_atom_type_scat_Cromer_Mann_b2
_atom_type_scat_Cromer_Mann_a3
_atom_type_scat_Cromer_Mann_b3
_atom_type_scat_Cromer_Mann_a4
_atom_type_scat_Cromer_Mann_b4
_atom_type_scat_Cromer_Mann_c
_atom_type_scat_source
'C   ' 0.0033 0.0016 2.3100 20.8439 1.0200 10.2075 1.5886 0.5687 0.8650 51.6512 0.2156 International_Tables_Vol_IV_Table_2.2B
'H   ' 0.0000 0.0000 0.4930 10.5109 0.3229 26.1257 0.1402 3.1424 0.0408 57.7998 0.0030 International_Tables_Vol_IV_Table_2.2B
'O   ' 0.0106 0.0060 3.0485 13.2771 2.2868 5.7011 1.5463 0.3239 0.8670 32.9089 0.2508 International_Tables_Vol_IV_Table_2.2B
'Cl  ' 0.1484 0.1585 11.4604 0.0104 7.1964 1.1662 6.2556 18.5194 1.6455 47.7784 -9.5574 International_Tables_Vol_IV_Table_2.2B
'Br  ' -0.2901 2.4595 17.1789 2.1723 5.2358 16.5796 5.6377 0.2609 3.9851 41.4328 2.9557 International_Tables_Vol_IV_Table_2.2B

loop_
_diffrn_radiation_wavelength
0.71073

loop_
_exptl_crystal_face_index_h
_exptl_crystal_face_index_k
_exptl_crystal_face_index_l
_exptl_crystal_face_perp_dist
1 0 0 0.078
-1 0 0 0.130
-1 0 -1 0.200
1 0 1 0.215
-1 0 1 0.250
0 1 0 0.131
0 -1 0 0.130
0 1 -1 0.200
0 -1 -2 0.249
0 -1 1 0.170
0 1 1 0.217

loop_
_geom_angle_atom_site_label_1
_geom_angle_atom_site_label_2
_geom_angle_atom_site_label_3
_geom_angle
_geom_angle_publ_flag
C1 O1 C111 119.0(14) yes
C2 O2 C211 120.8(15) yes
C3 O3 C311 122.1(14) yes
C4 O4 C411 123.2(15) yes
C16 O11 C17 117.7(4) yes
C17 O12 C22 117.6(4) yes
C19 O13 C141 121.3(4) yes
C19 O14 C221 121.5(4) yes
C26 O21 C27 117.7(4) yes
C27 O22 C32 117.6(4) yes
C29 O23 C241 121.0(4) yes
C29 O24 C321 122.1(4) yes
C36 O31 C37 117.7(4) yes
C37 O32 C42 117.6(4) yes
C39 O33 C341 122.0(4) yes
C39 O34 C421 122.0(4) yes
C46 O41 C47 117.7(4) yes
C12 O42 C47 117.8(4) yes
C49 O43 C441 121.5(4) yes
C49 O44 C121 121.6(4) yes
C116 O111 C117 117.7(5) yes
C117 O112 C122 117.6(5) yes
C126 O121 C127 117.6(5) yes
C127 O122 C132 117.5(5) yes
C136 O131 C137 117.7(5) yes
C137 O132 C142 117.7(5) yes
C146 O141 C147 117.7(5) yes
C112 O142 C147 117.8(5) yes
C216 O211 C217 117.7(5) yes
C217 O212 C222 117.6(5) yes
C226 O221 C227 117.5(5) yes
C227 O222 C232 117.7(5) yes
C236 O231 C237 117.7(5) yes
C237 O232 C242 117.6(5) yes
C246 O241 C247 117.6(4) yes
C212 O242 C247 117.6(4) yes
C316 O311 C317 117.8(4) yes
C317 O312 C322 117.3(4) yes
C326 O321 C327 117.5(5) yes
C327 O322 C332 117.7(5) yes
C336 O331 C337 117.7(5) yes
C337 O332 C342 117.5(5) yes
C346 O341 C347 117.6(4) yes
C312 O342 C347 117.7(4) yes
C416 O411 C417 117.8(5) yes
C417 O412 C422 117.6(5) yes
C426 O421 C427 117.6(5) yes
C427 O422 C432 117.7(5) yes
C436 O431 C437 117.7(5) yes
C437 O432 C442 117.5(5) yes
C446 O441 C447 117.7(5) yes
C412 O442 C447 117.6(5) yes
O1 C1 C11 101.4(13) yes
O1 C1 H11 111.533 no
C11 C1 H11 111.465 no
O1 C1 H12 111.413 no
C11 C1 H12 111.377 no
H11 C1 H12 109.467 no
O2 C2 C21 105.0(14) yes
O2 C2 H21 110.516 no
C21 C2 H21 110.593 no
O2 C2 H22 110.710 no
C21 C2 H22 110.490 no
H21 C2 H22 109.467 no
O3 C3 C31 103.8(14) yes
O3 C3 H31 110.613 no
C31 C3 H31 110.678 no
O3 C3 H32 111.133 no
C31 C3 H32 111.068 no
H31 C3 H32 109.467 no
O4 C4 C41 100.4(14) yes
O4 C4 H41 111.756 no
C41 C4 H41 111.705 no
O4 C4 H42 111.624 no
C41 C4 H42 111.687 no
H41 C4 H42 109.467 no
C1 C11 C12 119.6(15) yes
C1 C11 C16 120.4(15) yes
C12 C11 C16 120.0(4) yes
O42 C12 C11 119.9(4) yes
O42 C12 C13 120.0(4) yes
C11 C12 C13 120.1(3) yes
C12 C13 C14 118.7(3) yes
C12 C13 C48 119.7(3) yes
C14 C13 C48 121.4(4) yes
C13 C14 C15 122.2(4) yes
C13 C14 H141 118.919 no
C15 C14 H141 118.913 no
C14 C15 C16 118.8(3) yes
C14 C15 C18 121.5(3) yes
C16 C15 C18 119.7(3) yes
O11 C16 C11 119.9(4) yes
O11 C16 C15 119.9(4) yes
C11 C16 C15 120.2(3) yes
O12 C17 O11 111.8(5) yes
O12 C17 H171 108.876 no
O11 C17 H171 108.873 no
O12 C17 H172 108.941 no
O11 C17 H172 108.858 no
H171 C17 H172 109.467 no
C15 C18 C23 109.6(4) yes
C15 C18 C51 112.24(9) yes
C23 C18 C51 112.24(9) yes
C15 C18 H181 108.555 no
C23 C18 H181 108.519 no
C51 C18 H181 105.483 no
O13 C19 O14 109.6(8) yes
O13 C19 H191 109.419 no
O14 C19 H191 109.344 no
O13 C19 H192 109.515 no
O14 C19 H192 109.495 no
H191 C19 H192 109.467 no
C2 C21 C22 120.0(16) yes
C2 C21 C26 120.0(16) yes
C22 C21 C26 120.1(4) yes
C21 C22 O12 120.0(4) yes
C21 C22 C23 120.3(3) yes
O12 C22 C23 119.7(4) yes
C18 C23 C22 119.5(4) yes
C18 C23 C24 121.5(4) yes
C22 C23 C24 118.8(3) yes
C23 C24 C25 122.0(4) yes
C23 C24 H241 119.005 no
C25 C24 H241 119.005 no
C24 C25 C26 118.7(3) yes
C24 C25 C28 121.5(3) yes
C26 C25 C28 119.8(3) yes
C25 C26 C21 120.1(3) yes
C25 C26 O21 119.8(4) yes
C21 C26 O21 120.0(4) yes
O22 C27 O21 111.6(5) yes
O22 C27 H271 108.966 no
O21 C27 H271 108.953 no
O22 C27 H272 108.910 no
O21 C27 H272 108.934 no
H271 C27 H272 109.467 no
C25 C28 C33 109.8(4) yes
C25 C28 C61 112.23(9) yes
C33 C28 C61 112.23(9) yes
C25 C28 H281 108.379 no
C33 C28 H281 108.338 no
C61 C28 H281 105.594 no
O23 C29 O24 109.1(8) yes
O23 C29 H291 108.864 no
O24 C29 H291 108.678 no
O23 C29 H292 110.197 no
O24 C29 H292 110.496 no
H291 C29 H292 109.467 no
C3 C31 C32 116.5(16) yes
C3 C31 C36 123.1(16) yes
C32 C31 C36 120.4(4) yes
O22 C32 C31 119.7(4) yes
O22 C32 C33 119.9(4) yes
C31 C32 C33 120.1(3) yes
C28 C33 C32 119.8(3) yes
C28 C33 C34 121.6(4) yes
C32 C33 C34 118.6(3) yes
C33 C34 C35 121.9(4) yes
C33 C34 H341 119.054 no
C35 C34 H341 119.089 no
C34 C35 C36 118.7(3) yes
C34 C35 C38 121.6(4) yes
C36 C35 C38 119.6(3) yes
C35 C36 C31 120.3(3) yes
C35 C36 O31 119.9(4) yes
C31 C36 O31 119.8(4) yes
O31 C37 O32 111.7(5) yes
O31 C37 H371 108.901 no
O32 C37 H371 108.923 no
O31 C37 H372 108.870 no
O32 C37 H372 108.916 no
H371 C37 H372 109.467 no
C35 C38 C43 109.3(4) yes
C35 C38 C71 112.24(9) yes
C43 C38 C71 112.22(9) yes
C35 C38 H381 108.734 no
C43 C38 H381 108.795 no
C71 C38 H381 105.365 no
O34 C39 O33 107.9(8) yes
O34 C39 H391 109.757 no
O33 C39 H391 109.728 no
O34 C39 H392 109.994 no
O33 C39 H392 110.000 no
H391 C39 H392 109.467 no
C4 C41 C42 119.7(15) yes
C4 C41 C46 120.2(15) yes
C42 C41 C46 120.1(4) yes
O32 C42 C41 120.0(4) yes
O32 C42 C43 119.9(4) yes
C41 C42 C43 120.1(3) yes
C38 C43 C42 120.0(3) yes
C38 C43 C44 121.2(3) yes
C42 C43 C44 118.8(3) yes
C43 C44 C45 122.1(4) yes
C43 C44 H441 118.944 no
C45 C44 H441 118.923 no
C44 C45 C46 118.8(3) yes
C44 C45 C48 121.3(3) yes
C46 C45 C48 119.9(3) yes
O41 C46 C45 120.0(4) yes
O41 C46 C41 119.8(4) yes
C45 C46 C41 120.0(3) yes
O42 C47 O41 111.8(5) yes
O42 C47 H471 108.832 no
O41 C47 H471 108.880 no
O42 C47 H472 108.897 no
O41 C47 H472 108.917 no
H471 C47 H472 109.466 no
C13 C48 C45 109.6(4) yes
C13 C48 C81 112.23(9) yes
C45 C48 C81 112.21(9) yes
C13 C48 H481 108.517 no
C45 C48 H481 108.548 no
C81 C48 H481 105.504 no
O43 C49 O44 109.3(8) yes
O43 C49 H491 109.292 no
O44 C49 H491 109.396 no
O43 C49 H492 109.657 no
O44 C49 H492 109.666 no
H491 C49 H492 109.467 no
C18 C51 C52 108.8(4) yes
C18 C51 H511 109.870 no
C52 C51 H511 109.920 no
C18 C51 H512 109.406 no
C52 C51 H512 109.337 no
H511 C51 H512 109.467 no
C51 C52 C53 108.8(5) yes
C51 C52 H521 109.338 no
C53 C52 H521 109.608 no
C51 C52 H522 109.925 no
C53 C52 H522 109.668 no
H521 C52 H522 109.467 no
C52 C53 C54 108.8(5) yes
C52 C53 H531 109.593 no
C54 C53 H531 108.817 no
C52 C53 H532 109.954 no
C54 C53 H532 110.188 no
H531 C53 H532 109.467 no
C53 C54 H541 109.956 no
C53 C54 H542 109.904 no
H541 C54 H542 109.475 no
C53 C54 H543 108.536 no
H541 C54 H543 109.476 no
H542 C54 H543 109.476 no
C28 C61 C62 109.0(4) yes
C28 C61 H611 109.387 no
C62 C61 H611 109.200 no
C28 C61 H612 109.823 no
C62 C61 H612 109.952 no
H611 C61 H612 109.466 no
C61 C62 C63 108.7(5) yes
C61 C62 H621 110.015 no
C63 C62 H621 109.957 no
C61 C62 H622 109.277 no
C63 C62 H622 109.444 no
H621 C62 H622 109.467 no
C62 C63 H631 109.631 no
C62 C63 H632 109.128 no
H631 C63 H632 109.476 no
C62 C63 H633 109.640 no
H631 C63 H633 109.476 no
H632 C63 H633 109.476 no
C38 C71 C72 109.4(4) yes
C38 C71 H711 109.773 no
C72 C71 H711 109.825 no
C38 C71 H712 109.208 no
C72 C71 H712 109.128 no
H711 C71 H712 109.467 no
C71 C72 C73 108.7(4) yes
C71 C72 H721 109.307 no
C73 C72 H721 109.475 no
C71 C72 H722 110.005 no
C73 C72 H722 109.882 no
H721 C72 H722 109.466 no
C72 C73 C74 108.8(5) yes
C72 C73 H731 109.930 no
C74 C73 H731 109.339 no
C72 C73 H732 109.439 no
C74 C73 H732 109.808 no
H731 C73 H732 109.467 no
C73 C74 C75 108.7(5) yes
C73 C74 H741 110.030 no
C75 C74 H741 110.199 no
C73 C74 H742 109.341 no
C75 C74 H742 109.042 no
H741 C74 H742 109.467 no
C74 C75 H751 109.748 no
C74 C75 H752 108.748 no
H751 C75 H752 109.476 no
C74 C75 H753 109.902 no
H751 C75 H753 109.476 no
H752 C75 H753 109.476 no
C48 C81 C82 109.0(3) yes
C48 C81 H811 109.868 no
C82 C81 H811 109.995 no
C48 C81 H812 109.356 no
C82 C81 H812 109.150 no
H811 C81 H812 109.467 no
C81 C82 C83 108.5(5) yes
C81 C82 H821 109.273 no
C83 C82 H821 109.306 no
C81 C82 H822 110.127 no
C83 C82 H822 110.151 no
H821 C82 H822 109.466 no
C82 C83 C84 108.9(5) yes
C82 C83 H831 109.260 no
C84 C83 H831 108.396 no
C82 C83 H832 110.193 no
C84 C83 H832 110.583 no
H831 C83 H832 109.467 no
C83 C84 H841 109.753 no
C83 C84 H842 110.412 no
H841 C84 H842 109.476 no
C83 C84 H843 108.227 no
H841 C84 H843 109.476 no
H842 C84 H843 109.476 no
Cl11 C100 Cl12 110.0(4) yes
Cl11 C100 Cl13 109.8(4) yes
Cl12 C100 Cl13 109.9(4) yes
Cl11 C100 H1001 109.056 no
Cl12 C100 H1001 108.908 no
Cl13 C100 H1001 109.144 no
O1 C111 C112 116.8(13) yes
O1 C111 C116 122.6(13) yes
C112 C111 C116 120.6(4) yes
O142 C112 C111 119.7(4) yes
O142 C112 C113 119.7(4) yes
C111 C112 C113 120.4(3) yes
C112 C113 C114 118.6(3) yes
C112 C113 C148 119.3(3) yes
C114 C113 C148 121.9(3) yes
C113 C114 C115 121.5(4) yes
C113 C114 H1141 119.275 no
C115 C114 H1141 119.246 no
C114 C115 C116 118.6(3) yes
C114 C115 C118 121.8(3) yes
C116 C115 C118 119.6(3) yes
C115 C116 O111 119.9(4) yes
C115 C116 C111 120.2(3) yes
O111 C116 C111 119.8(4) yes
O112 C117 O111 111.6(5) yes
O112 C117 H1171 109.039 no
O111 C117 H1171 108.977 no
O112 C117 H1172 108.853 no
O111 C117 H1172 108.911 no
H1171 C117 H1172 109.466 no
C115 C118 C123 109.7(4) yes
C115 C118 C151 112.24(9) yes
C123 C118 C151 112.24(9) yes
C115 C118 H1181 108.487 no
C123 C118 H1181 108.506 no
C151 C118 H1181 105.512 no
O44 C121 C122 119.7(4) yes
O44 C121 C126 119.7(4) yes
C122 C121 C126 120.6(3) yes
C121 C122 O112 119.8(4) yes
C121 C122 C123 120.4(3) yes
O112 C122 C123 119.8(4) yes
C118 C123 C122 119.5(3) yes
C118 C123 C124 121.6(4) yes
C122 C123 C124 118.7(3) yes
C123 C124 C125 121.7(4) yes
C123 C124 H1241 119.130 no
C125 C124 H1241 119.150 no
C124 C125 C126 118.4(3) yes
C124 C125 C128 121.6(4) yes
C126 C125 C128 119.6(4) yes
C125 C126 O121 119.8(4) yes
C125 C126 C121 120.2(3) yes
O121 C126 C121 119.5(4) yes
O121 C127 O122 111.4(5) yes
O121 C127 H1271 108.998 no
O122 C127 H1271 108.974 no
O121 C127 H1272 108.965 no
O122 C127 H1272 108.989 no
H1271 C127 H1272 109.467 no
C125 C128 C133 109.7(4) yes
C125 C128 C161 112.24(9) yes
C133 C128 C161 112.24(9) yes
C125 C128 H1281 108.495 no
C133 C128 H1281 108.523 no
C161 C128 H1281 105.469 no
Br1 C131 C132 119.7(3) yes
Br1 C131 C136 119.8(3) yes
C132 C131 C136 120.4(3) yes
O122 C132 C131 119.7(4) yes
O122 C132 C133 119.8(4) yes
C131 C132 C133 120.2(3) yes
C128 C133 C132 119.6(3) yes
C128 C133 C134 121.6(4) yes
C132 C133 C134 118.5(3) yes
C133 C134 C135 121.8(4) yes
C133 C134 H1341 119.091 no
C135 C134 H1341 119.092 no
C134 C135 C136 118.7(3) yes
C134 C135 C138 121.7(4) yes
C136 C135 C138 119.5(4) yes
O131 C136 C135 119.8(4) yes
O131 C136 C131 120.0(4) yes
C135 C136 C131 120.2(3) yes
O132 C137 O131 111.6(5) yes
O132 C137 H1371 108.966 no
O131 C137 H1371 108.990 no
O132 C137 H1372 108.933 no
O131 C137 H1372 108.882 no
H1371 C137 H1372 109.467 no
C135 C138 C143 109.7(4) yes
C135 C138 C171 112.24(9) yes
C143 C138 C171 112.24(9) yes
C135 C138 H1381 108.442 no
C143 C138 H1381 108.451 no
C171 C138 H1381 105.505 no
O13 C141 C142 119.7(4) yes
O13 C141 C146 119.7(4) yes
C142 C141 C146 120.4(3) yes
O132 C142 C141 119.7(4) yes
O132 C142 C143 119.9(4) yes
C141 C142 C143 120.2(3) yes
C138 C143 C142 119.7(4) yes
C138 C143 C144 121.6(4) yes
C142 C143 C144 118.6(3) yes
C143 C144 C145 121.7(4) yes
C143 C144 H1441 119.124 no
C145 C144 H1441 119.131 no
C144 C145 C146 118.8(3) yes
C144 C145 C148 121.6(4) yes
C146 C145 C148 119.5(3) yes
O141 C146 C145 119.9(4) yes
O141 C146 C141 119.9(4) yes
C145 C146 C141 120.2(3) yes
O141 C147 O142 111.7(5) yes
O141 C147 H1471 108.845 no
O142 C147 H1471 108.870 no
O141 C147 H1472 108.981 no
O142 C147 H1472 108.951 no
H1471 C147 H1472 109.467 no
C113 C148 C145 109.9(4) yes
C113 C148 C181 112.26(9) yes
C145 C148 C181 112.24(9) yes
C113 C148 H1481 108.347 no
C145 C148 H1481 108.335 no
C181 C148 H1481 105.517 no
C118 C151 C152 109.0(4) yes
C118 C151 H1511 109.368 no
C152 C151 H1511 109.577 no
C118 C151 H1512 109.789 no
C152 C151 H1512 109.596 no
H1511 C151 H1512 109.467 no
C151 C152 C153 108.7(5) yes
C151 C152 H1521 109.713 no
C153 C152 H1521 110.079 no
C151 C152 H1522 109.630 no
C153 C152 H1522 109.228 no
H1521 C152 H1522 109.467 no
C152 C153 C154 108.8(5) yes
C152 C153 H1531 109.197 no
C154 C153 H1531 109.151 no
C152 C153 H1532 110.046 no
C154 C153 H1532 110.140 no
H1531 C153 H1532 109.467 no
C153 C154 H1541 109.661 no
C153 C154 H1542 109.863 no
H1541 C154 H1542 109.476 no
C153 C154 H1543 108.875 no
H1541 C154 H1543 109.475 no
H1542 C154 H1543 109.477 no
C128 C161 C162 108.9(4) yes
C128 C161 H1611 109.896 no
C162 C161 H1611 109.701 no
C128 C161 H1612 109.357 no
C162 C161 H1612 109.505 no
H1611 C161 H1612 109.466 no
C161 C162 C163 108.8(4) yes
C161 C162 H1621 109.520 no
C163 C162 H1621 109.788 no
C161 C162 H1622 109.743 no
C163 C162 H1622 109.535 no
H1621 C162 H1622 109.467 no
C162 C163 C164 108.9(4) yes
C162 C163 H1631 109.537 no
C164 C163 H1631 109.687 no
C162 C163 H1632 109.735 no
C164 C163 H1632 109.545 no
H1631 C163 H1632 109.467 no
C163 C164 C165 108.7(5) yes
C163 C164 H1641 109.588 no
C165 C164 H1641 109.434 no
C163 C164 H1642 109.682 no
C165 C164 H1642 109.913 no
H1641 C164 H1642 109.466 no
C164 C165 H1651 109.641 no
C164 C165 H1652 109.619 no
H1651 C165 H1652 109.476 no
C164 C165 H1653 109.140 no
H1651 C165 H1653 109.474 no
H1652 C165 H1653 109.477 no
C138 C171 C172 108.8(5) yes
C138 C171 H1711 109.398 no
C172 C171 H1711 109.353 no
C138 C171 H1712 109.916 no
C172 C171 H1712 109.922 no
H1711 C171 H1712 109.466 no
C171 C172 H1721 109.705 no
C171 C172 H1722 109.631 no
H1721 C172 H1722 109.476 no
C171 C172 H1723 109.063 no
H1721 C172 H1723 109.475 no
H1722 C172 H1723 109.477 no
C148 C181 C182 108.6(3) yes
C148 C181 H1811 109.421 no
C182 C181 H1811 109.601 no
C148 C181 H1812 109.920 no
C182 C181 H1812 109.787 no
H1811 C181 H1812 109.467 no
C181 C182 C183 108.9(4) yes
C181 C182 H1821 109.565 no
C183 C182 H1821 109.651 no
C181 C182 H1822 109.636 no
C183 C182 H1822 109.567 no
H1821 C182 H1822 109.466 no
C182 C183 C184 108.7(4) yes
C182 C183 H1831 109.651 no
C184 C183 H1831 109.614 no
C182 C183 H1832 109.711 no
C184 C183 H1832 109.725 no
H1831 C183 H1832 109.466 no
C183 C184 C185 108.8(5) yes
C183 C184 H1841 109.678 no
C185 C184 H1841 109.731 no
C183 C184 H1842 109.570 no
C185 C184 H1842 109.540 no
H1841 C184 H1842 109.467 no
C184 C185 H1851 109.668 no
C184 C185 H1852 109.271 no
H1851 C185 H1852 109.475 no
C184 C185 H1853 109.461 no
H1851 C185 H1853 109.476 no
H1852 C185 H1853 109.476 no
Cl23 C200 Cl21 110.4(4) yes
Cl23 C200 Cl22 110.2(4) yes
Cl21 C200 Cl22 110.1(4) yes
Cl23 C200 H2001 108.588 no
Cl21 C200 H2001 108.644 no
Cl22 C200 H2001 108.836 no
O2 C211 C212 119.9(14) yes
O2 C211 C216 119.6(14) yes
C212 C211 C216 120.4(4) yes
O242 C212 C211 119.7(4) yes
O242 C212 C213 120.0(4) yes
C211 C212 C213 120.3(3) yes
C212 C213 C214 118.5(3) yes
C212 C213 C248 119.4(3) yes
C214 C213 C248 121.5(4) yes
C213 C214 C215 121.6(4) yes
C213 C214 H2141 119.176 no
C215 C214 H2141 119.190 no
C214 C215 C216 118.7(3) yes
C214 C215 C218 121.8(3) yes
C216 C215 C218 119.5(3) yes
C215 C216 C211 120.4(3) yes
C215 C216 O211 119.7(4) yes
C211 C216 O211 119.6(4) yes
O211 C217 O212 111.5(5) yes
O211 C217 H2171 108.911 no
O212 C217 H2171 109.041 no
O211 C217 H2172 109.008 no
O212 C217 H2172 108.916 no
H2171 C217 H2172 109.466 no
C215 C218 C223 109.7(4) yes
C215 C218 C251 112.25(9) yes
C223 C218 C251 112.24(9) yes
C215 C218 H2181 108.457 no
C223 C218 H2181 108.466 no
C251 C218 H2181 105.489 no
O14 C221 C222 119.5(4) yes
O14 C221 C226 120.0(4) yes
C222 C221 C226 120.5(3) yes
O212 C222 C221 119.6(4) yes
O212 C222 C223 119.9(4) yes
C221 C222 C223 120.4(3) yes
C218 C223 C222 119.5(4) yes
C218 C223 C224 121.6(4) yes
C222 C223 C224 118.7(3) yes
C223 C224 C225 121.6(4) yes
C223 C224 H2241 119.197 no
C225 C224 H2241 119.164 no
C224 C225 C226 118.6(3) yes
C224 C225 C228 121.7(4) yes
C226 C225 C228 119.6(4) yes
C221 C226 C225 120.2(3) yes
C221 C226 O221 119.9(4) yes
C225 C226 O221 119.8(4) yes
O222 C227 O221 111.6(5) yes
O222 C227 H2271 108.93 no
O221 C227 H2271 108.93 no
O222 C227 H2272 108.93 no
O221 C227 H2272 108.93 no
H2271 C227 H2272 109.47 no
C225 C228 C233 109.9(4) yes
C225 C228 C261 112.24(9) yes
C233 C228 C261 112.25(9) yes
C225 C228 H2281 108.283 no
C233 C228 H2281 108.315 no
C261 C228 H2281 105.580 no
Br2 C231 C232 119.8(3) yes
Br2 C231 C236 119.8(3) yes
C232 C231 C236 120.4(3) yes
O222 C232 C231 119.7(4) yes
O222 C232 C233 119.6(4) yes
C231 C232 C233 120.3(3) yes
C228 C233 C232 119.2(4) yes
C228 C233 C234 121.6(4) yes
C232 C233 C234 118.7(3) yes
C233 C234 C235 121.8(4) yes
C233 C234 H2341 119.077 no
C235 C234 H2341 119.086 no
C234 C235 C236 118.7(3) yes
C234 C235 C238 121.6(4) yes
C236 C235 C238 119.6(4) yes
C231 C236 O231 119.7(4) yes
C231 C236 C235 120.2(3) yes
O231 C236 C235 119.7(4) yes
O231 C237 O232 111.4(5) yes
O231 C237 H2371 109.050 no
O232 C237 H2371 109.016 no
O231 C237 H2372 108.964 no
O232 C237 H2372 108.912 no
H2371 C237 H2372 109.467 no
C235 C238 C243 109.9(4) yes
C235 C238 C271 112.24(9) yes
C243 C238 C271 112.24(9) yes
C235 C238 H2381 108.327 no
C243 C238 H2381 108.363 no
C271 C238 H2381 105.545 no
O23 C241 C242 119.5(4) yes
O23 C241 C246 119.5(4) yes
C242 C241 C246 120.3(3) yes
O232 C242 C241 119.7(4) yes
O232 C242 C243 119.8(4) yes
C241 C242 C243 120.4(3) yes
C238 C243 C242 119.6(4) yes
C238 C243 C244 121.6(4) yes
C242 C243 C244 118.8(3) yes
C243 C244 C245 121.7(4) yes
C243 C244 H2441 119.186 no
C245 C244 H2441 119.155 no
C244 C245 C246 118.5(3) yes
C244 C245 C248 121.7(4) yes
C246 C245 C248 119.6(4) yes
O241 C246 C241 119.9(4) yes
O241 C246 C245 119.9(4) yes
C241 C246 C245 120.2(3) yes
O241 C247 O242 111.5(5) yes
O241 C247 H2471 108.904 no
O242 C247 H2471 108.872 no
O241 C247 H2472 109.055 no
O242 C247 H2472 108.969 no
H2471 C247 H2472 109.467 no
C245 C248 C213 109.7(4) yes
C245 C248 C281 112.24(9) yes
C213 C248 C281 112.25(9) yes
C245 C248 H2481 108.466 no
C213 C248 H2481 108.501 no
C281 C248 H2481 105.507 no
C218 C251 C252 108.7(3) yes
C218 C251 H2511 109.414 no
C252 C251 H2511 109.325 no
C218 C251 H2512 109.887 no
C252 C251 H2512 109.984 no
H2511 C251 H2512 109.467 no
C251 C252 C253 108.8(5) yes
C251 C252 H2521 109.945 no
C253 C252 H2521 109.911 no
C251 C252 H2522 109.306 no
C253 C252 H2522 109.391 no
H2521 C252 H2522 109.466 no
C252 C253 C254 108.8(5) yes
C252 C253 H2531 109.390 no
C254 C253 H2531 109.470 no
C252 C253 H2532 109.882 no
C254 C253 H2532 109.782 no
H2531 C253 H2532 109.466 no
C253 C254 H2541 109.703 no
C253 C254 H2542 109.504 no
H2541 C254 H2542 109.476 no
C253 C254 H2543 109.193 no
H2541 C254 H2543 109.476 no
H2542 C254 H2543 109.475 no
C228 C261 C262 108.6(3) yes
C228 C261 H2611 109.925 no
C262 C261 H2611 110.187 no
C228 C261 H2612 109.458 no
C262 C261 H2612 109.160 no
H2611 C261 H2612 109.467 no
C261 C262 C263 108.8(5) yes
C261 C262 H2621 109.124 no
C263 C262 H2621 108.757 no
C261 C262 H2622 110.195 no
C263 C262 H2622 110.442 no
H2621 C262 H2622 109.467 no
C262 C263 H2631 109.752 no
C262 C263 H2632 110.162 no
H2631 C263 H2632 109.475 no
C262 C263 H2633 108.480 no
H2631 C263 H2633 109.476 no
H2632 C263 H2633 109.477 no
C238 C271 C272 112.3(14) yes
C238 C271 H2711 109.051 no
C272 C271 H2711 108.814 no
C238 C271 H2712 108.508 no
C272 C271 H2712 108.664 no
H2711 C271 H2712 109.467 no
C271 C272 C273 108.8(3) yes
C271 C272 H2721 109.492 no
C273 C272 H2721 109.223 no
C271 C272 H2722 109.764 no
C273 C272 H2722 110.075 no
H2721 C272 H2722 109.467 no
C272 C273 C274 108.7(5) yes
C272 C273 H2731 110.133 no
C274 C273 H2731 110.173 no
C272 C273 H2732 109.251 no
C274 C273 H2732 109.063 no
H2731 C273 H2732 109.467 no
C273 C274 C275 108.8(5) yes
C273 C274 H2741 109.063 no
C275 C274 H2741 109.126 no
C273 C274 H2742 109.995 no
C275 C274 H2742 110.393 no
H2741 C274 H2742 109.467 no
C274 C275 H2751 109.458 no
C274 C275 H2752 110.102 no
H2751 C275 H2752 109.476 no
C274 C275 H2753 108.837 no
H2751 C275 H2753 109.475 no
H2752 C275 H2753 109.477 no
C248 C281 C282 108.7(4) yes
C248 C281 H2811 109.445 no
C282 C281 H2811 109.745 no
C248 C281 H2812 109.889 no
C282 C281 H2812 109.562 no
H2811 C281 H2812 109.467 no
C281 C282 C283 109.0(4) yes
C281 C282 H2821 109.473 no
C283 C282 H2821 109.180 no
C281 C282 H2822 109.735 no
C283 C282 H2822 110.016 no
H2821 C282 H2822 109.467 no
C282 C283 C284 108.8(4) yes
C282 C283 H2831 110.081 no
C284 C283 H2831 109.900 no
C282 C283 H2832 109.229 no
C284 C283 H2832 109.378 no
H2831 C283 H2832 109.467 no
C283 C284 C285 108.9(5) yes
C283 C284 H2841 109.338 no
C285 C284 H2841 109.701 no
C283 C284 H2842 109.835 no
C285 C284 H2842 109.542 no
H2841 C284 H2842 109.467 no
C284 C285 H2851 109.648 no
C284 C285 H2852 109.296 no
H2851 C285 H2852 109.476 no
C284 C285 H2853 109.456 no
H2851 C285 H2853 109.476 no
H2852 C285 H2853 109.476 no
Cl32 C300 Cl33 110.6(4) yes
Cl32 C300 Cl31 110.3(4) yes
Cl33 C300 Cl31 109.8(4) yes
Cl32 C300 H3001 108.273 no
Cl33 C300 H3001 108.795 no
Cl31 C300 H3001 109.036 no
O3 C311 C312 121.4(13) yes
O3 C311 C316 117.8(13) yes
C312 C311 C316 120.7(4) yes
C311 C312 O342 119.7(4) yes
C311 C312 C313 120.6(3) yes
O342 C312 C313 119.6(4) yes
C312 C313 C314 118.5(3) yes
C312 C313 C348 119.0(3) yes
C314 C313 C348 122.1(4) yes
C313 C314 C315 121.3(4) yes
C313 C314 H3141 119.352 no
C315 C314 H3141 119.369 no
C314 C315 C316 118.5(3) yes
C314 C315 C318 122.2(3) yes
C316 C315 C318 119.2(3) yes
C315 C316 C311 120.3(3) yes
C315 C316 O311 119.7(4) yes
C311 C316 O311 119.7(4) yes
O312 C317 O311 111.7(5) yes
O312 C317 H3171 108.840 no
O311 C317 H3171 108.864 no
O312 C317 H3172 108.992 no
O311 C317 H3172 108.935 no
H3171 C317 H3172 109.466 no
C315 C318 C323 110.0(4) yes
C315 C318 C351 112.28(9) yes
C323 C318 C351 112.25(9) yes
C315 C318 H3181 108.240 no
C323 C318 H3181 108.280 no
C351 C318 H3181 105.546 no
O24 C321 C322 119.3(4) yes
O24 C321 C326 119.9(4) yes
C322 C321 C326 120.5(3) yes
O312 C322 C321 119.5(4) yes
O312 C322 C323 119.8(4) yes
C321 C322 C323 120.6(3) yes
C318 C323 C322 119.1(4) yes
C318 C323 C324 121.5(4) yes
C322 C323 C324 118.7(3) yes
C323 C324 C325 121.8(4) yes
C323 C324 H3241 119.116 no
C325 C324 H3241 119.104 no
C324 C325 C326 118.5(3) yes
C324 C325 C328 121.6(4) yes
C326 C325 C328 119.7(4) yes
C321 C326 C325 120.0(3) yes
C321 C326 O321 119.6(4) yes
C325 C326 O321 119.7(4) yes
O322 C327 O321 111.5(5) yes
O322 C327 H3271 109.028 no
O321 C327 H3271 109.074 no
O322 C327 H3272 108.849 no
O321 C327 H3272 108.931 no
H3271 C327 H3272 109.467 no
C325 C328 C333 109.7(4) yes
C325 C328 C361 112.24(9) yes
C333 C328 C361 112.23(9) yes
C325 C328 H3281 108.364 no
C333 C328 H3281 108.515 no
C361 C328 H3281 105.531 no
Br3 C331 C332 119.9(3) yes
Br3 C331 C336 119.6(3) yes
C332 C331 C336 120.5(3) yes
C331 C332 O322 119.8(4) yes
C331 C332 C333 120.2(3) yes
O322 C332 C333 119.9(4) yes
C328 C333 C332 119.6(3) yes
C328 C333 C334 121.7(4) yes
C332 C333 C334 118.4(3) yes
C333 C334 C335 121.6(4) yes
C333 C334 H3341 119.216 no
C335 C334 H3341 119.197 no
C334 C335 C336 118.7(3) yes
C334 C335 C338 121.9(3) yes
C336 C335 C338 119.3(3) yes
C331 C336 C335 120.5(3) yes
C331 C336 O331 119.7(4) yes
C335 C336 O331 119.7(4) yes
O331 C337 O332 111.5(5) yes
O331 C337 H3371 108.982 no
O332 C337 H3371 109.042 no
O331 C337 H3372 108.867 no
O332 C337 H3372 108.936 no
H3371 C337 H3372 109.467 no
C335 C338 C343 109.8(4) yes
C335 C338 C371 112.24(9) yes
C343 C338 C371 112.23(9) yes
C335 C338 H3381 108.390 no
C343 C338 H3381 108.400 no
C371 C338 H3381 105.542 no
O33 C341 C342 119.8(4) yes
O33 C341 C346 119.7(4) yes
C342 C341 C346 120.5(3) yes
O332 C342 C341 119.8(4) yes
O332 C342 C343 120.0(4) yes
C341 C342 C343 120.2(3) yes
C338 C343 C342 119.7(4) yes
C338 C343 C344 121.3(4) yes
C342 C343 C344 118.6(3) yes
C343 C344 C345 121.8(4) yes
C343 C344 H3441 119.096 no
C345 C344 H3441 119.104 no
C344 C345 C346 118.7(3) yes
C344 C345 C348 121.4(4) yes
C346 C345 C348 119.8(3) yes
C345 C346 C341 120.2(3) yes
C345 C346 O341 119.9(4) yes
C341 C346 O341 119.6(4) yes
O341 C347 O342 111.5(5) yes
O341 C347 H3471 109.024 no
O342 C347 H3471 109.071 no
O341 C347 H3472 108.874 no
O342 C347 H3472 108.902 no
H3471 C347 H3472 109.467 no
C313 C348 C345 110.0(4) yes
C313 C348 C381 112.28(9) yes
C345 C348 C381 112.24(9) yes
C313 C348 H3481 108.230 no
C345 C348 H3481 108.333 no
C381 C348 H3481 105.569 no
C318 C351 C352 108.5(4) yes
C318 C351 H3511 109.479 no
C352 C351 H3511 109.635 no
C318 C351 H3512 109.959 no
C352 C351 H3512 109.818 no
H3511 C351 H3512 109.467 no
C351 C352 C353 109.0(5) yes
C351 C352 H3521 109.694 no
C353 C352 H3521 109.539 no
C351 C352 H3522 109.496 no
C353 C352 H3522 109.645 no
H3521 C352 H3522 109.467 no
C352 C353 C354 108.9(5) yes
C352 C353 H3531 109.536 no
C354 C353 H3531 109.218 no
C352 C353 H3532 109.923 no
C354 C353 H3532 109.758 no
H3531 C353 H3532 109.467 no
C353 C354 C355 108.8(5) yes
C353 C354 H3541 109.845 no
C355 C354 H3541 109.372 no
C353 C354 H3542 109.229 no
C355 C354 H3542 110.131 no
H3541 C354 H3542 109.467 no
C354 C355 H3551 109.470 no
C354 C355 H3552 109.843 no
H3551 C355 H3552 109.476 no
C354 C355 H3553 109.085 no
H3551 C355 H3553 109.476 no
H3552 C355 H3553 109.476 no
C328 C361 C362 109.1(4) yes
C328 C361 H3611 109.885 no
C362 C361 H3611 109.703 no
C328 C361 H3612 109.329 no
C362 C361 H3612 109.296 no
H3611 C361 H3612 109.467 no
C361 C362 C363 108.5(4) yes
C361 C362 H3621 109.435 no
C363 C362 H3621 110.775 no
C361 C362 H3622 109.802 no
C363 C362 H3622 108.810 no
H3621 C362 H3622 109.467 no
C362 C363 C364 109.1(5) yes
C362 C363 H3631 108.560 no
C364 C363 H3631 108.080 no
C362 C363 H3632 110.390 no
C364 C363 H3632 111.163 no
H3631 C363 H3632 109.467 no
C363 C364 C365 108.7(5) yes
C363 C364 H3641 111.334 no
C365 C364 H3641 110.276 no
C363 C364 H3642 108.242 no
C365 C364 H3642 108.774 no
H3641 C364 H3642 109.467 no
C364 C365 H3651 109.956 no
C364 C365 H3652 108.470 no
H3651 C365 H3652 109.475 no
C364 C365 H3653 109.970 no
H3651 C365 H3653 109.476 no
H3652 C365 H3653 109.476 no
C338 C371 C372 108.9(4) yes
C338 C371 H3711 109.857 no
C372 C371 H3711 109.988 no
C338 C371 H3712 109.389 no
C372 C371 H3712 109.259 no
H3711 C371 H3712 109.467 no
C371 C372 C373 108.7(5) yes
C371 C372 H3721 109.311 no
C373 C372 H3721 109.555 no
C371 C372 H3722 110.091 no
C373 C372 H3722 109.707 no
H3721 C372 H3722 109.467 no
C372 C373 H3731 109.758 no
C372 C373 H3732 109.396 no
H3731 C373 H3732 109.475 no
C372 C373 H3733 109.245 no
H3731 C373 H3733 109.476 no
H3732 C373 H3733 109.476 no
C348 C381 C382 108.2(4) yes
C348 C381 H3811 109.580 no
C382 C381 H3811 109.626 no
C348 C381 H3812 109.995 no
C382 C381 H3812 109.989 no
H3811 C381 H3812 109.467 no
C381 C382 C383 109.5(4) yes
C381 C382 H3821 109.562 no
C383 C382 H3821 109.615 no
C381 C382 H3822 109.343 no
C383 C382 H3822 109.373 no
H3821 C382 H3822 109.467 no
C382 C383 C384 108.4(4) yes
C382 C383 H3831 109.650 no
C384 C383 H3831 109.495 no
C382 C383 H3832 109.896 no
C384 C383 H3832 109.945 no
H3831 C383 H3832 109.467 no
C383 C384 C385 109.0(5) yes
C383 C384 H3841 109.782 no
C385 C384 H3841 109.948 no
C383 C384 H3842 109.329 no
C385 C384 H3842 109.278 no
H3841 C384 H3842 109.467 no
C384 C385 H3851 109.621 no
C384 C385 H3852 109.055 no
H3851 C385 H3852 109.476 no
C384 C385 H3853 109.723 no
H3851 C385 H3853 109.476 no
H3852 C385 H3853 109.476 no
Cl42 C400 Cl43 110.3(4) yes
Cl42 C400 Cl41 109.9(4) yes
Cl43 C400 Cl41 109.8(4) yes
Cl42 C400 H4001 108.713 no
Cl43 C400 H4001 108.838 no
Cl41 C400 H4001 109.280 no
O4 C411 C412 119.1(14) yes
O4 C411 C416 120.2(14) yes
C412 C411 C416 120.7(4) yes
C411 C412 O442 119.7(4) yes
C411 C412 C413 120.6(3) yes
O442 C412 C413 119.7(4) yes
C412 C413 C414 118.5(3) yes
C412 C413 C448 118.9(3) yes
C414 C413 C448 122.1(4) yes
C413 C414 C415 121.2(4) yes
C413 C414 H4141 119.394 no
C415 C414 H4141 119.413 no
C414 C415 C416 118.5(3) yes
C414 C415 C418 122.2(3) yes
C416 C415 C418 119.3(3) yes
C415 C416 O411 119.8(4) yes
C415 C416 C411 120.5(3) yes
O411 C416 C411 119.7(4) yes
O412 C417 O411 111.6(5) yes
O412 C417 H4171 108.999 no
O411 C417 H4171 108.991 no
O412 C417 H4172 108.864 no
O411 C417 H4172 108.943 no
H4171 C417 H4172 109.467 no
C415 C418 C423 110.0(4) yes
C415 C418 C451 112.27(9) yes
C423 C418 C451 112.26(9) yes
C415 C418 H4181 108.265 no
C423 C418 H4181 108.223 no
C451 C418 H4181 105.542 no
O34 C421 C422 119.7(4) yes
O34 C421 C426 119.6(4) yes
C422 C421 C426 120.7(3) yes
O412 C422 C421 119.8(4) yes
O412 C422 C423 119.7(4) yes
C421 C422 C423 120.4(3) yes
C418 C423 C422 119.4(4) yes
C418 C423 C424 121.8(4) yes
C422 C423 C424 118.5(3) yes
C423 C424 C425 121.6(4) yes
C423 C424 H4241 119.218 no
C425 C424 H4241 119.222 no
C424 C425 C426 118.6(3) yes
C424 C425 C428 121.6(4) yes
C426 C425 C428 119.5(4) yes
O421 C426 C425 119.8(4) yes
O421 C426 C421 119.5(4) yes
C425 C426 C421 120.3(3) yes
O422 C427 O421 111.5(5) yes
O422 C427 H4271 108.804 no
O421 C427 H4271 108.899 no
O422 C427 H4272 109.023 no
O421 C427 H4272 109.117 no
H4271 C427 H4272 109.467 no
C425 C428 C433 109.8(4) yes
C425 C428 C461 112.25(9) yes
C433 C428 C461 112.25(9) yes
C425 C428 H4281 108.366 no
C433 C428 H4281 108.404 no
C461 C428 H4281 105.524 no
Br4 C431 C432 119.8(3) yes
Br4 C431 C436 119.8(3) yes
C432 C431 C436 120.4(3) yes
C431 C432 O422 119.9(4) yes
C431 C432 C433 120.3(3) yes
O422 C432 C433 119.7(4) yes
C428 C433 C432 119.4(3) yes
C428 C433 C434 121.8(4) yes
C432 C433 C434 118.7(3) yes
C433 C434 C435 121.8(4) yes
C433 C434 H4341 119.090 no
C435 C434 H4341 119.092 no
C434 C435 C436 118.7(3) yes
C434 C435 C438 121.7(3) yes
C436 C435 C438 119.6(3) yes
C435 C436 C431 120.2(3) yes
C435 C436 O431 119.9(4) yes
C431 C436 O431 119.9(4) yes
O431 C437 O432 111.5(5) yes
O431 C437 H4371 108.948 no
O432 C437 H4371 108.986 no
O431 C437 H4372 108.944 no
O432 C437 H4372 109.015 no
H4371 C437 H4372 109.467 no
C435 C438 C443 109.7(4) yes
C435 C438 C471 112.23(9) yes
C443 C438 C471 112.24(9) yes
C435 C438 H4381 108.483 no
C443 C438 H4381 108.457 no
C471 C438 H4381 105.526 no
O43 C441 C442 119.8(4) yes
O43 C441 C446 119.8(4) yes
C442 C441 C446 120.4(3) yes
C441 C442 O432 119.8(4) yes
C441 C442 C443 120.1(3) yes
O432 C442 C443 119.9(4) yes
C438 C443 C442 119.7(4) yes
C438 C443 C444 121.5(4) yes
C442 C443 C444 118.5(3) yes
C443 C444 C445 121.7(4) yes
C443 C444 H4441 119.130 no
C445 C444 H4441 119.139 no
C444 C445 C446 118.8(3) yes
C444 C445 C448 121.8(4) yes
C446 C445 C448 119.4(3) yes
O441 C446 C445 119.7(4) yes
O441 C446 C441 119.8(4) yes
C445 C446 C441 120.4(3) yes
O441 C447 O442 111.6(5) yes
O441 C447 H4471 108.972 no
O442 C447 H4471 109.097 no
O441 C447 H4472 108.812 no
O442 C447 H4472 108.879 no
H4471 C447 H4472 109.467 no
C445 C448 C413 110.0(4) yes
C445 C448 C481 112.26(9) yes
C413 C448 C481 112.29(9) yes
C445 C448 H4481 108.251 no
C413 C448 H4481 108.226 no
C481 C448 H4481 105.533 no
C418 C451 C452 108.5(4) yes
C418 C451 H4511 109.444 no
C452 C451 H4511 109.386 no
C418 C451 H4512 109.977 no
C452 C451 H4512 110.035 no
H4511 C451 H4512 109.466 no
C451 C452 C453 109.0(5) yes
C451 C452 H4521 109.881 no
C453 C452 H4521 109.896 no
C451 C452 H4522 109.260 no
C453 C452 H4522 109.315 no
H4521 C452 H4522 109.467 no
C452 C453 C454 108.8(5) yes
C452 C453 H4531 109.401 no
C454 C453 H4531 109.396 no
C452 C453 H4532 109.782 no
C454 C453 H4532 109.966 no
H4531 C453 H4532 109.467 no
C453 C454 C455 108.7(5) yes
C453 C454 H4541 110.016 no
C455 C454 H4541 110.106 no
C453 C454 H4542 109.428 no
C455 C454 H4542 109.074 no
H4541 C454 H4542 109.467 no
C454 C455 H4551 109.819 no
C454 C455 H4552 108.774 no
H4551 C455 H4552 109.475 no
C454 C455 H4553 109.804 no
H4551 C455 H4553 109.475 no
H4552 C455 H4553 109.477 no
C428 C461 C462 108.8(4) yes
C428 C461 H4611 109.914 no
C462 C461 H4611 109.880 no
C428 C461 H4612 109.386 no
C462 C461 H4612 109.359 no
H4611 C461 H4612 109.467 no
C461 C462 C463 108.8(5) yes
C461 C462 H4621 109.365 no
C463 C462 H4621 109.773 no
C461 C462 H4622 109.960 no
C463 C462 H4622 109.496 no
H4621 C462 H4622 109.467 no
C462 C463 H4631 109.710 no
C462 C463 H4632 109.207 no
H4631 C463 H4632 109.477 no
C462 C463 H4633 109.482 no
H4631 C463 H4633 109.475 no
H4632 C463 H4633 109.476 no
C438 C471 C472 109.0(4) yes
C438 C471 H4711 109.828 no
C472 C471 H4711 109.685 no
C438 C471 H4712 109.384 no
C472 C471 H4712 109.501 no
H4711 C471 H4712 109.467 no
C471 C472 C473 108.6(4) yes
C471 C472 H4721 109.563 no
C473 C472 H4721 109.640 no
C471 C472 H4722 109.800 no
C473 C472 H4722 109.718 no
H4721 C472 H4722 109.467 no
C472 C473 C474 109.0(4) yes
C472 C473 H4731 109.670 no
C474 C473 H4731 109.677 no
C472 C473 H4732 109.527 no
C474 C473 H4732 109.455 no
H4731 C473 H4732 109.467 no
C473 C474 C475 108.7(5) yes
C473 C474 H4741 109.534 no
C475 C474 H4741 109.785 no
C473 C474 H4742 109.729 no
C475 C474 H4742 109.569 no
H4741 C474 H4742 109.467 no
C474 C475 H4751 109.631 no
C474 C475 H4752 109.276 no
H4751 C475 H4752 109.475 no
C474 C475 H4753 109.492 no
H4751 C475 H4753 109.477 no
H4752 C475 H4753 109.476 no
C448 C481 C482 108.3(4) yes
C448 C481 H4811 109.521 no
C482 C481 H4811 109.554 no
C448 C481 H4812 110.006 no
C482 C481 H4812 110.011 no
H4811 C481 H4812 109.467 no
C481 C482 C483 109.3(4) yes
C481 C482 H4821 109.660 no
C483 C482 H4821 109.552 no
C481 C482 H4822 109.314 no
C483 C482 H4822 109.520 no
H4821 C482 H4822 109.467 no
C482 C483 C484 108.6(4) yes
C482 C483 H4831 109.717 no
C484 C483 H4831 109.789 no
C482 C483 H4832 109.716 no
C484 C483 H4832 109.521 no
H4831 C483 H4832 109.467 no
C483 C484 C485 109.0(5) yes
C483 C484 H4841 109.442 no
C485 C484 H4841 109.669 no
C483 C484 H4842 109.679 no
C485 C484 H4842 109.587 no
H4841 C484 H4842 109.467 no
C484 C485 H4851 109.615 no
C484 C485 H4852 109.351 no
H4851 C485 H4852 109.475 no
C484 C485 H4853 109.435 no
H4851 C485 H4853 109.477 no
H4852 C485 H4853 109.475 no
Cl503 C500 Cl502 110.0(5) yes
Cl503 C500 Cl501 109.9(5) yes
Cl502 C500 Cl501 109.8(5) yes
C512 C511 H5111 109.294 no
C512 C511 H5112 108.616 no
H5111 C511 H5112 109.476 no
C512 C511 H5113 110.484 no
H5111 C511 H5113 109.475 no
H5112 C511 H5113 109.476 no
C511 C512 O511 109.4(5) yes
C511 C512 H5121 110.513 no
O511 C512 H5121 109.790 no
C511 C512 H5122 108.644 no
O511 C512 H5122 109.022 no
H5121 C512 H5122 109.466 no
C522 C521 H5211 109.352 no
C522 C521 H5212 109.321 no
H5211 C521 H5212 109.476 no
C522 C521 H5213 109.726 no
H5211 C521 H5213 109.476 no
H5212 C521 H5213 109.476 no
C521 C522 O521 109.7(5) yes
C521 C522 H5221 109.686 no
O521 C522 H5221 109.567 no
C521 C522 H5222 109.282 no
O521 C522 H5222 109.167 no
H5221 C522 H5222 109.467 no
C532 C531 H5311 109.282 no
C532 C531 H5312 108.214 no
H5311 C531 H5312 109.475 no
C532 C531 H5313 110.893 no
H5311 C531 H5313 109.476 no
H5312 C531 H5313 109.477 no
C531 C532 O531 109.4(5) yes
C531 C532 H5321 110.912 no
O531 C532 H5321 110.932 no
C531 C532 H5322 108.232 no
O531 C532 H5322 107.789 no
H5321 C532 H5322 109.467 no
C542 C541 H5411 109.558 no
C542 C541 H5412 104.158 no
H5411 C541 H5412 109.475 no
C542 C541 H5413 114.516 no
H5411 C541 H5413 109.476 no
H5412 C541 H5413 109.476 no
C541 C542 O541 109.6(5) yes
C541 C542 H5421 114.495 no
O541 C542 H5421 114.733 no
C541 C542 H5422 104.139 no
O541 C542 H5422 103.306 no
H5421 C542 H5422 109.466 no

loop_
_geom_bond_atom_site_label_1
_geom_bond_atom_site_label_2
_geom_bond_distance
_geom_bond_publ_flag
Br1 C131 1.864(12) yes
Br2 C231 1.870(13) yes
Br3 C331 1.877(12) yes
Br4 C431 1.867(12) yes
Cl11 C100 1.74(2) yes
Cl12 C100 1.722(8) yes
Cl13 C100 1.715(9) yes
Cl21 C200 1.730(8) yes
Cl22 C200 1.726(8) yes
Cl23 C200 1.730(8) yes
Cl31 C300 1.719(8) yes
Cl32 C300 1.737(8) yes
Cl33 C300 1.725(8) yes
Cl41 C400 1.714(9) yes
Cl42 C400 1.726(9) yes
Cl43 C400 1.721(9) yes
Cl501 Cl505 2.25(2) no
Cl501 C500 1.711(9) yes
Cl502 Cl505 1.50(5) no
Cl502 C500 1.719(9) yes
Cl503 Cl505 1.65(5) no
Cl503 C500 1.720(9) yes
O1 C1 1.467(14) yes
O1 C111 1.404(14) yes
O2 C2 1.453(14) yes
O2 C211 1.410(15) yes
O3 C3 1.456(14) yes
O3 C311 1.414(14) yes
O4 C4 1.430(14) yes
O4 C411 1.418(15) yes
O11 C16 1.398(18) yes
O11 C17 1.428(19) yes
O12 C17 1.432(19) yes
O12 C22 1.369(17) yes
O13 C19 1.316(17) yes
O13 C141 1.308(15) yes
O14 C19 1.302(17) yes
O14 C221 1.346(15) yes
O21 C26 1.372(17) yes
O21 C27 1.406(19) yes
O22 C27 1.438(19) yes
O22 C32 1.398(17) yes
O23 C29 1.376(15) yes
O23 C241 1.327(15) yes
O24 C29 1.283(16) yes
O24 C321 1.332(15) yes
O31 C36 1.374(18) yes
O31 C37 1.425(19) yes
O32 C37 1.401(19) yes
O32 C42 1.399(17) yes
O33 C39 1.336(15) yes
O33 C341 1.341(14) yes
O34 C39 1.352(15) yes
O34 C421 1.330(14) yes
O41 C46 1.413(17) yes
O41 C47 1.417(19) yes
O42 C12 1.393(17) yes
O42 C47 1.436(19) yes
O43 C49 1.334(15) yes
O43 C441 1.335(15) yes
O44 C49 1.319(15) yes
O44 C121 1.336(14) yes
O111 C116 1.395(18) yes
O111 C117 1.42(2) yes
O112 C117 1.44(2) yes
O112 C122 1.377(18) yes
O121 C126 1.376(18) yes
O121 C127 1.41(2) yes
O122 C127 1.40(2) yes
O122 C132 1.386(19) yes
O131 C136 1.396(19) yes
O131 C137 1.42(2) yes
O132 C137 1.43(2) yes
O132 C142 1.383(19) yes
O141 C146 1.403(18) yes
O141 C147 1.43(2) yes
O142 C112 1.400(18) yes
O142 C147 1.412(19) yes
O211 C216 1.379(19) yes
O211 C217 1.42(2) yes
O212 C217 1.41(2) yes
O212 C222 1.365(18) yes
O221 C226 1.383(19) yes
O221 C227 1.42(2) yes
O222 C227 1.43(2) yes
O222 C232 1.381(19) yes
O231 C236 1.40(2) yes
O231 C237 1.44(2) yes
O232 C237 1.41(2) yes
O232 C242 1.388(19) yes
O241 C246 1.404(18) yes
O241 C247 1.407(19) yes
O242 C212 1.395(17) yes
O242 C247 1.41(2) yes
O311 C316 1.368(17) yes
O311 C317 1.41(2) yes
O312 C317 1.43(2) yes
O312 C322 1.369(17) yes
O321 C326 1.377(19) yes
O321 C327 1.41(2) yes
O322 C327 1.41(2) yes
O322 C332 1.365(19) yes
O331 C336 1.365(18) yes
O331 C337 1.42(2) yes
O332 C337 1.42(2) yes
O332 C342 1.414(18) yes
O341 C346 1.378(17) yes
O341 C347 1.43(2) yes
O342 C312 1.389(17) yes
O342 C347 1.411(19) yes
O411 C416 1.383(17) yes
O411 C417 1.42(2) yes
O412 C417 1.44(2) yes
O412 C422 1.402(18) yes
O421 C426 1.397(19) yes
O421 C427 1.39(2) yes
O422 C427 1.45(2) yes
O422 C432 1.374(19) yes
O431 C436 1.370(19) yes
O431 C437 1.42(2) yes
O432 C437 1.38(2) yes
O432 C442 1.396(18) yes
O441 C446 1.404(18) yes
O441 C447 1.43(2) yes
O442 C412 1.353(18) yes
O442 C447 1.41(2) yes
O511 C512 1.431(9) yes
O521 C522 1.433(9) yes
O531 C532 1.428(9) yes
O541 C542 1.430(9) yes
C1 C11 1.498(16) yes
C1 H11 1.000 no
C1 H12 1.000 no
C2 C21 1.484(16) yes
C2 H21 1.000 no
C2 H22 1.000 no
C3 C31 1.482(16) yes
C3 H31 1.000 no
C3 H32 1.000 no
C4 C41 1.472(16) yes
C4 H41 1.000 no
C4 H42 1.000 no
C11 C12 1.383(18) yes
C11 C16 1.388(18) yes
C12 C13 1.384(15) yes
C13 C14 1.381(17) yes
C13 C48 1.553(17) yes
C14 C15 1.369(17) yes
C14 H141 1.000 no
C15 C16 1.382(15) yes
C15 C18 1.538(17) yes
C17 H171 1.000 no
C17 H172 1.000 no
C18 C23 1.529(17) yes
C18 C51 1.562(15) yes
C18 H181 1.000 no
C19 H191 1.000 no
C19 H192 1.000 no
C21 C22 1.408(17) yes
C21 C26 1.382(18) yes
C22 C23 1.386(15) yes
C23 C24 1.375(17) yes
C24 C25 1.402(17) yes
C24 H241 1.000 no
C25 C26 1.391(16) yes
C25 C28 1.540(17) yes
C27 H271 1.000 no
C27 H272 1.000 no
C28 C33 1.548(17) yes
C28 C61 1.522(15) yes
C28 H281 1.000 no
C29 H291 1.000 no
C29 H292 1.000 no
C31 C32 1.364(17) yes
C31 C36 1.379(17) yes
C32 C33 1.404(15) yes
C33 C34 1.374(17) yes
C34 C35 1.373(18) yes
C34 H341 1.000 no
C35 C36 1.390(15) yes
C35 C38 1.533(17) yes
C37 H371 1.000 no
C37 H372 1.000 no
C38 C43 1.497(16) yes
C38 C71 1.575(15) yes
C38 H381 1.000 no
C39 H391 1.000 no
C39 H392 1.000 no
C41 C42 1.393(17) yes
C41 C46 1.357(17) yes
C42 C43 1.393(15) yes
C43 C44 1.360(17) yes
C44 C45 1.372(17) yes
C44 H441 1.000 no
C45 C46 1.408(15) yes
C45 C48 1.558(17) yes
C47 H471 1.000 no
C47 H472 1.000 no
C48 C81 1.539(12) yes
C48 H481 1.000 no
C49 H491 1.000 no
C49 H492 1.000 no
C51 C52 1.531(16) yes
C51 H511 1.000 no
C51 H512 1.000 no
C52 C53 1.546(17) yes
C52 H521 1.000 no
C52 H522 1.000 no
C53 C54 1.542(18) yes
C53 H531 1.000 no
C53 H532 1.000 no
C54 H541 1.000 no
C54 H542 1.000 no
C54 H543 1.000 no
C61 C62 1.520(17) yes
C61 H611 1.000 no
C61 H612 1.000 no
C62 C63 1.551(18) yes
C62 H621 1.000 no
C62 H622 1.000 no
C63 H631 1.000 no
C63 H632 1.000 no
C63 H633 1.000 no
C71 C72 1.546(16) yes
C71 H711 1.000 no
C71 H712 1.000 no
C72 C73 1.550(16) yes
C72 H721 1.000 no
C72 H722 1.000 no
C73 C74 1.540(17) yes
C73 H731 1.000 no
C73 H732 1.000 no
C74 C75 1.528(18) yes
C74 H741 1.000 no
C74 H742 1.000 no
C75 H751 1.000 no
C75 H752 1.000 no
C75 H753 1.000 no
C81 C82 1.542(17) yes
C81 H811 1.000 no
C81 H812 1.000 no
C82 C83 1.548(18) yes
C82 H821 1.000 no
C82 H822 1.000 no
C83 C84 1.546(18) yes
C83 H831 1.000 no
C83 H832 1.000 no
C84 H841 1.000 no
C84 H842 1.000 no
C84 H843 1.000 no
C100 H1001 1.000 no
C111 C112 1.386(18) yes
C111 C116 1.370(18) yes
C112 C113 1.400(16) yes
C113 C114 1.376(17) yes
C113 C148 1.551(17) yes
C114 C115 1.406(17) yes
C114 H1141 1.000 no
C115 C116 1.398(15) yes
C115 C118 1.549(17) yes
C117 H1171 1.000 no
C117 H1172 1.000 no
C118 C123 1.528(17) yes
C118 C151 1.531(15) yes
C118 H1181 1.000 no
C121 C122 1.383(16) yes
C121 C126 1.375(16) yes
C122 C123 1.381(16) yes
C123 C124 1.392(18) yes
C124 C125 1.383(18) yes
C124 H1241 1.000 no
C125 C126 1.398(16) yes
C125 C128 1.553(17) yes
C127 H1271 1.000 no
C127 H1272 1.000 no
C128 C133 1.542(17) yes
C128 C161 1.542(15) yes
C128 H1281 1.000 no
C131 C132 1.373(15) yes
C131 C136 1.382(15) yes
C132 C133 1.389(16) yes
C133 C134 1.395(18) yes
C134 C135 1.367(17) yes
C134 H1341 1.000 no
C135 C136 1.392(16) yes
C135 C138 1.537(19) yes
C137 H1371 1.000 no
C137 H1372 1.000 no
C138 C143 1.559(19) yes
C138 C171 1.541(17) yes
C138 H1381 1.000 no
C141 C142 1.381(17) yes
C141 C146 1.370(17) yes
C142 C143 1.375(16) yes
C143 C144 1.376(18) yes
C144 C145 1.381(17) yes
C144 H1441 1.000 no
C145 C146 1.375(16) yes
C145 C148 1.498(17) yes
C147 H1471 1.000 no
C147 H1472 1.000 no
C148 C181 1.537(12) yes
C148 H1481 1.000 no
C151 C152 1.546(17) yes
C151 H1511 1.000 no
C151 H1512 1.000 no
C152 C153 1.559(17) yes
C152 H1521 1.000 no
C152 H1522 1.000 no
C153 C154 1.535(18) yes
C153 H1531 1.000 no
C153 H1532 1.000 no
C154 H1541 1.000 no
C154 H1542 1.000 no
C154 H1543 1.000 no
C161 C162 1.535(16) yes
C161 H1611 1.000 no
C161 H1612 1.000 no
C162 C163 1.558(17) yes
C162 H1621 1.000 no
C162 H1622 1.000 no
C163 C164 1.545(17) yes
C163 H1631 1.000 no
C163 H1632 1.000 no
C164 C165 1.541(17) yes
C164 H1641 1.000 no
C164 H1642 1.000 no
C165 H1651 1.000 no
C165 H1652 1.000 no
C165 H1653 1.000 no
C171 C172 1.551(18) yes
C171 H1711 1.000 no
C171 H1712 1.000 no
C172 H1721 1.000 no
C172 H1722 1.000 no
C172 H1723 1.000 no
C181 C182 1.557(16) yes
C181 H1811 1.000 no
C181 H1812 1.000 no
C182 C183 1.540(16) yes
C182 H1821 1.000 no
C182 H1822 1.000 no
C183 C184 1.548(17) yes
C183 H1831 1.000 no
C183 H1832 1.000 no
C184 C185 1.538(18) yes
C184 H1841 1.000 no
C184 H1842 1.000 no
C185 H1851 1.000 no
C185 H1852 1.000 no
C185 H1853 1.000 no
C200 H2001 1.000 no
C211 C212 1.362(18) yes
C211 C216 1.386(18) yes
C212 C213 1.413(16) yes
C213 C214 1.380(17) yes
C213 C248 1.523(17) yes
C214 C215 1.383(17) yes
C214 H2141 1.000 no
C215 C216 1.391(16) yes
C215 C218 1.543(18) yes
C217 H2171 1.000 no
C217 H2172 1.000 no
C218 C223 1.532(17) yes
C218 C251 1.547(12) yes
C218 H2181 1.000 no
C221 C222 1.354(17) yes
C221 C226 1.406(17) yes
C222 C223 1.395(16) yes
C223 C224 1.411(18) yes
C224 C225 1.365(18) yes
C224 H2241 1.000 no
C225 C226 1.396(16) yes
C225 C228 1.558(19) yes
C227 H2271 1.000 no
C227 H2272 1.000 no
C228 C233 1.538(19) yes
C228 C261 1.534(17) yes
C228 H2281 1.000 no
C231 C232 1.376(16) yes
C231 C236 1.414(16) yes
C232 C233 1.387(17) yes
C233 C234 1.402(19) yes
C234 C235 1.391(19) yes
C234 H2341 1.000 no
C235 C236 1.376(17) yes
C235 C238 1.559(19) yes
C237 H2371 1.000 no
C237 H2372 1.000 no
C238 C243 1.548(18) yes
C238 C271 1.539(17) yes
C238 H2381 1.000 no
C241 C242 1.379(17) yes
C241 C246 1.383(16) yes
C242 C243 1.354(17) yes
C243 C244 1.396(18) yes
C244 C245 1.378(18) yes
C244 H2441 1.000 no
C245 C246 1.371(16) yes
C245 C248 1.528(17) yes
C247 H2471 1.000 no
C247 H2472 1.000 no
C248 C281 1.558(15) yes
C248 H2481 1.000 no
C251 C252 1.553(17) yes
C251 H2511 1.000 no
C251 H2512 1.000 no
C252 C253 1.537(17) yes
C252 H2521 1.000 no
C252 H2522 1.000 no
C253 C254 1.541(18) yes
C253 H2531 1.000 no
C253 H2532 1.000 no
C254 H2541 1.000 no
C254 H2542 1.000 no
C254 H2543 1.000 no
C261 C262 1.537(17) yes
C261 H2611 1.000 no
C261 H2612 1.000 no
C262 C263 1.537(18) yes
C262 H2621 1.000 no
C262 H2622 1.000 no
C263 H2631 1.000 no
C263 H2632 1.000 no
C263 H2633 1.000 no
C271 C272 1.545(17) yes
C271 H2711 1.000 no
C271 H2712 1.000 no
C272 C273 1.538(18) yes
C272 H2721 1.000 no
C272 H2722 1.000 no
C273 C274 1.549(18) yes
C273 H2731 1.000 no
C273 H2732 1.000 no
C274 C275 1.548(18) yes
C274 H2741 1.000 no
C274 H2742 1.000 no
C275 H2751 1.000 no
C275 H2752 1.000 no
C275 H2753 1.000 no
C281 C282 1.560(16) yes
C281 H2811 1.000 no
C281 H2812 1.000 no
C282 C283 1.554(16) yes
C282 H2821 1.000 no
C282 H2822 1.000 no
C283 C284 1.554(16) yes
C283 H2831 1.000 no
C283 H2832 1.000 no
C284 C285 1.531(17) yes
C284 H2841 1.000 no
C284 H2842 1.000 no
C285 H2851 1.000 no
C285 H2852 1.000 no
C285 H2853 1.000 no
C300 H3001 1.000 no
C311 C312 1.393(17) yes
C311 C316 1.393(17) yes
C312 C313 1.388(15) yes
C313 C314 1.413(17) yes
C313 C348 1.546(17) yes
C314 C315 1.410(17) yes
C314 H3141 1.000 no
C315 C316 1.396(15) yes
C315 C318 1.549(17) yes
C317 H3171 1.000 no
C317 H3172 1.000 no
C318 C323 1.510(17) yes
C318 C351 1.544(15) yes
C318 H3181 1.000 no
C321 C322 1.366(16) yes
C321 C326 1.398(17) yes
C322 C323 1.381(15) yes
C323 C324 1.400(17) yes
C324 C325 1.376(17) yes
C324 H3241 1.000 no
C325 C326 1.395(16) yes
C325 C328 1.555(17) yes
C327 H3271 1.000 no
C327 H3272 1.000 no
C328 C333 1.539(17) yes
C328 C361 1.539(16) yes
C328 H3281 1.000 no
C331 C332 1.378(15) yes
C331 C336 1.380(15) yes
C332 C333 1.389(16) yes
C333 C334 1.393(18) yes
C334 C335 1.385(17) yes
C334 H3341 1.000 no
C335 C336 1.379(16) yes
C335 C338 1.556(18) yes
C337 H3371 1.000 no
C337 H3372 1.000 no
C338 C343 1.542(17) yes
C338 C371 1.542(16) yes
C338 H3381 1.000 no
C341 C342 1.363(16) yes
C341 C346 1.378(16) yes
C342 C343 1.402(16) yes
C343 C344 1.377(17) yes
C344 C345 1.372(17) yes
C344 H3441 1.000 no
C345 C346 1.394(15) yes
C345 C348 1.507(16) yes
C347 H3471 1.000 no
C347 H3472 1.000 no
C348 C381 1.559(15) yes
C348 H3481 1.000 no
C351 C352 1.572(16) yes
C351 H3511 1.000 no
C351 H3512 1.000 no
C352 C353 1.542(17) yes
C352 H3521 1.000 no
C352 H3522 1.000 no
C353 C354 1.537(18) yes
C353 H3531 1.000 no
C353 H3532 1.000 no
C354 C355 1.554(18) yes
C354 H3541 1.000 no
C354 H3542 1.000 no
C355 H3551 1.000 no
C355 H3552 1.000 no
C355 H3553 1.000 no
C361 C362 1.553(17) yes
C361 H3611 1.000 no
C361 H3612 1.000 no
C362 C363 1.558(17) yes
C362 H3621 1.000 no
C362 H3622 1.000 no
C363 C364 1.532(17) yes
C363 H3631 1.000 no
C363 H3632 1.000 no
C364 C365 1.553(17) yes
C364 H3641 1.000 no
C364 H3642 1.000 no
C365 H3651 1.000 no
C365 H3652 1.000 no
C365 H3653 1.000 no
C371 C372 1.547(17) yes
C371 H3711 1.000 no
C371 H3712 1.000 no
C372 C373 1.544(18) yes
C372 H3721 1.000 no
C372 H3722 1.000 no
C373 H3731 1.000 no
C373 H3732 1.000 no
C373 H3733 1.000 no
C381 C382 1.555(15) yes
C381 H3811 1.000 no
C381 H3812 1.000 no
C382 C383 1.533(16) yes
C382 H3821 1.000 no
C382 H3822 1.000 no
C383 C384 1.536(16) yes
C383 H3831 1.000 no
C383 H3832 1.000 no
C384 C385 1.538(17) yes
C384 H3841 1.000 no
C384 H3842 1.000 no
C385 H3851 1.000 no
C385 H3852 1.000 no
C385 H3853 1.000 no
C400 H4001 1.000 no
C411 C412 1.394(18) yes
C411 C416 1.376(18) yes
C412 C413 1.370(16) yes
C413 C414 1.413(17) yes
C413 C448 1.545(16) yes
C414 C415 1.399(17) yes
C414 H4141 1.000 no
C415 C416 1.388(15) yes
C415 C418 1.545(17) yes
C417 H4171 1.000 no
C417 H4172 1.000 no
C418 C423 1.562(17) yes
C418 C451 1.546(15) yes
C418 H4181 1.000 no
C421 C422 1.394(16) yes
C421 C426 1.377(16) yes
C422 C423 1.385(16) yes
C423 C424 1.389(18) yes
C424 C425 1.406(18) yes
C424 H4241 1.000 no
C425 C426 1.383(16) yes
C425 C428 1.532(17) yes
C427 H4271 1.000 no
C427 H4272 1.000 no
C428 C433 1.540(18) yes
C428 C461 1.555(16) yes
C428 H4281 1.000 no
C431 C432 1.387(16) yes
C431 C436 1.387(15) yes
C432 C433 1.392(16) yes
C433 C434 1.384(18) yes
C434 C435 1.395(18) yes
C434 H4341 1.000 no
C435 C436 1.390(16) yes
C435 C438 1.544(17) yes
C437 H4371 1.000 no
C437 H4372 1.000 no
C438 C443 1.539(17) yes
C438 C471 1.537(15) yes
C438 H4381 1.000 no
C441 C442 1.398(16) yes
C441 C446 1.373(16) yes
C442 C443 1.400(16) yes
C443 C444 1.374(17) yes
C444 C445 1.406(18) yes
C444 H4441 1.000 no
C445 C446 1.387(16) yes
C445 C448 1.536(16) yes
C447 H4471 1.000 no
C447 H4472 1.000 no
C448 C481 1.536(15) yes
C448 H4481 1.000 no
C451 C452 1.557(16) yes
C451 H4511 1.000 no
C451 H4512 1.000 no
C452 C453 1.544(17) yes
C452 H4521 1.000 no
C452 H4522 1.000 no
C453 C454 1.528(18) yes
C453 H4531 1.000 no
C453 H4532 1.000 no
C454 C455 1.546(18) yes
C454 H4541 1.000 no
C454 H4542 1.000 no
C455 H4551 1.000 no
C455 H4552 1.000 no
C455 H4553 1.000 no
C461 C462 1.539(17) yes
C461 H4611 1.000 no
C461 H4612 1.000 no
C462 C463 1.534(18) yes
C462 H4621 1.000 no
C462 H4622 1.000 no
C463 H4631 1.000 no
C463 H4632 1.000 no
C463 H4633 1.000 no
C471 C472 1.548(16) yes
C471 H4711 1.000 no
C471 H4712 1.000 no
C472 C473 1.554(16) yes
C472 H4721 1.000 no
C472 H4722 1.000 no
C473 C474 1.546(16) yes
C473 H4731 1.000 no
C473 H4732 1.000 no
C474 C475 1.534(17) yes
C474 H4741 1.000 no
C474 H4742 1.000 no
C475 H4751 1.000 no
C475 H4752 1.000 no
C475 H4753 1.000 no
C481 C482 1.573(16) yes
C481 H4811 1.000 no
C481 H4812 1.000 no
C482 C483 1.557(16) yes
C482 H4821 1.000 no
C482 H4822 1.000 no
C483 C484 1.549(16) yes
C483 H4831 1.000 no
C483 H4832 1.000 no
C484 C485 1.527(17) yes
C484 H4841 1.000 no
C484 H4842 1.000 no
C485 H4851 1.000 no
C485 H4852 1.000 no
C485 H4853 1.000 no
C511 C512 1.537(9) yes
C511 H5111 1.000 no
C511 H5112 1.000 no
C511 H5113 1.000 no
C512 H5121 1.000 no
C512 H5122 1.000 no
C521 C522 1.541(9) yes
C521 H5211 1.000 no
C521 H5212 1.000 no
C521 H5213 1.000 no
C522 H5221 1.000 no
C522 H5222 1.000 no
C531 C532 1.539(9) yes
C531 H5311 1.000 no
C531 H5312 1.000 no
C531 H5313 1.000 no
C532 H5321 1.000 no
C532 H5322 1.000 no
C541 C542 1.539(9) yes
C541 H5411 1.000 no
C541 H5412 1.000 no
C541 H5413 1.000 no
C542 H5421 1.000 no
C542 H5422 1.000 no
